data_1554766
loop_
_publ_author_name
'Jordan, Jacobs H.'
'Wishard, Anthony'
'Mague, Joel T.'
'Gibb, Bruce C.'

_publ_section_title
;
 Binding properties and supramolecular polymerization of a water-soluble
 resorcin[4]arene
;
_journal_issue 8
_journal_name_full 'Organic Chemistry Frontiers'
_journal_page_first 1236
_journal_paper_doi 10.1039/C9QO00182D
_journal_volume 6
_journal_year 2019
_chemical_formula_moiety 'C60 H62 N4 O8, 2(Cl), 8(H2 O)'
_chemical_formula_sum 'C60 H78 Cl2 N4 O16'
_chemical_formula_weight 1182.16
_space_group_crystal_system triclinic
_space_group_IT_number 2
_space_group_name_Hall '-P 1'
_space_group_name_H-M_alt 'P -1'
_atom_sites_solution_hydrogens mixed
_atom_sites_solution_primary direct
_atom_sites_solution_secondary difmap
_audit_creation_method SHELXL-2018/1
_audit_update_record
;
2019-01-31 deposited with the CCDC.	2019-03-15 downloaded from the CCDC.
;
_cell_angle_alpha 87.94(3)
_cell_angle_beta 83.839(18)
_cell_angle_gamma 73.08(2)
_cell_formula_units_Z 4
_cell_length_a 15.267(9)
_cell_length_b 19.087(10)
_cell_length_c 24.390(15)
_cell_measurement_reflns_used 9643
_cell_measurement_temperature 150(2)
_cell_measurement_theta_max 71.9375
_cell_measurement_theta_min 3.0410
_cell_volume 6760(7)
_computing_cell_refinement '<i>SAINT</i> (Bruker, 2016)'
_computing_data_collection '<i>APEX3</i> (Bruker, 2016)'
_computing_data_reduction '<i>SAINT</i>  (Bruker, 2016)'
_computing_molecular_graphics '<i>DIAMOND</i> (Brandenburg & Putz, 2012)'
_computing_publication_material '<i>SHELXTL</i> (Bruker, 2016)'
_computing_structure_refinement '<i>SHELXL 2018/1</i> (Sheldrick, 2015<i>b</i>)'
_computing_structure_solution '<i>SHELXT</i> (Sheldrick, 2015<i>a</i>)'
_diffrn_ambient_temperature 150(2)
_diffrn_detector_area_resol_mean 10.4167
_diffrn_measured_fraction_theta_full 0.965
_diffrn_measured_fraction_theta_max 0.943
_diffrn_measurement_device_type 'Bruker D8 VENTURE PHOTON 100 CMOS'
_diffrn_measurement_method '\w scans'
_diffrn_radiation_monochromator mirror
_diffrn_radiation_type CuK\a
_diffrn_radiation_wavelength 1.54184
_diffrn_reflns_av_R_equivalents 0.0483
_diffrn_reflns_av_unetI/netI 0.0554
_diffrn_reflns_Laue_measured_fraction_full 0.965
_diffrn_reflns_Laue_measured_fraction_max 0.943
_diffrn_reflns_limit_h_max 18
_diffrn_reflns_limit_h_min -18
_diffrn_reflns_limit_k_max 23
_diffrn_reflns_limit_k_min -23
_diffrn_reflns_limit_l_max 30
_diffrn_reflns_limit_l_min -30
_diffrn_reflns_number 57489
_diffrn_reflns_point_group_measured_fraction_full 0.965
_diffrn_reflns_point_group_measured_fraction_max 0.943
_diffrn_reflns_theta_full 68.000
_diffrn_reflns_theta_max 72.303
_diffrn_reflns_theta_min 3.022
_diffrn_source 'INCOATEC I\mS micro--focus source'
_exptl_absorpt_coefficient_mu 1.389
_exptl_absorpt_correction_T_max 0.86
_exptl_absorpt_correction_T_min 0.75
_exptl_absorpt_correction_type multi-scan
_exptl_absorpt_process_details '<i>SADABS</i> (Krause <i>et al.</i>, 2015)'
_exptl_crystal_colour colourless
_exptl_crystal_density_diffrn 1.161
_exptl_crystal_density_method 'not measured'
_exptl_crystal_description block
_exptl_crystal_F_000 2512
_exptl_crystal_size_max 0.226
_exptl_crystal_size_mid 0.206
_exptl_crystal_size_min 0.182
_exptl_transmission_factor_max 0.864
_exptl_transmission_factor_min 0.752
_refine_diff_density_max 2.780
_refine_diff_density_min -1.035
_refine_diff_density_rms 0.152
_refine_ls_extinction_method none
_refine_ls_goodness_of_fit_ref 2.916
_refine_ls_hydrogen_treatment constr
_refine_ls_matrix_type full
_refine_ls_number_parameters 1523
_refine_ls_number_reflns 25199
_refine_ls_number_restraints 350
_refine_ls_restrained_S_all 2.933
_refine_ls_R_factor_all 0.1896
_refine_ls_R_factor_gt 0.1646
_refine_ls_shift/su_max 0.006
_refine_ls_shift/su_mean 0.000
_refine_ls_structure_factor_coef Fsqd
_refine_ls_weighting_details 'w=1/[\s^2^(Fo^2^)+(0.1000P)^2^] where P=(Fo^2^+2Fc^2^)/3'
_refine_ls_weighting_scheme calc
_refine_ls_wR_factor_gt 0.4164
_refine_ls_wR_factor_ref 0.4366
_reflns_Friedel_coverage 0.000
_reflns_number_gt 18616
_reflns_number_total 25199
_reflns_threshold_expression 'I > 2\s(I)'
_cod_data_source_file c9qo00182d2.cif
_cod_data_source_block bcg025_0m_a_sq
_cod_depositor_comments
;

2022-11-30
Z value and formula fixed to values more according to usual
chemical conventions.                 miguel
;
_cod_original_formula_sum 'C120 H156 Cl4 N8 O32'
_cod_original_formula_weight 2364.32
_cod_original_formula_moiety 'C120 H124 N8 O16, 4(Cl), 16(H2 O)'
_cod_original_formula_units_Z 2
_cod_database_code 1554766
_shelx_shelxl_version_number 2018/1
_shelx_space_group_comment
;
The symmetry employed for this shelxl refinement is uniquely defined
by the following loop, which should always be used as a source of
symmetry information in preference to the above space-group names.
They are only intended as comments.
;
_shelx_estimated_absorpt_t_min 0.744
_shelx_estimated_absorpt_t_max 0.786

loop_
_space_group_symop_operation_xyz
'x, y, z'
'-x, -y, -z'

loop_
_atom_site_label
_atom_site_type_symbol
_atom_site_fract_x
_atom_site_fract_y
_atom_site_fract_z
_atom_site_U_iso_or_equiv
_atom_site_adp_type
_atom_site_occupancy
_atom_site_site_symmetry_order
_atom_site_calc_flag
_atom_site_refinement_flags_posn
_atom_site_refinement_flags_adp
_atom_site_refinement_flags_occupancy
_atom_site_disorder_assembly
_atom_site_disorder_group
O1 O 0.4159(3) 0.7097(2) 0.97611(16) 0.0385(9) Uani 1 1 d . . . . .
H1 H 0.366651 0.737736 0.991066 0.058 Uiso 1 1 calc R U . . .
O2 O 0.2326(3) 0.5426(2) 0.99533(17) 0.0429(9) Uani 1 1 d . . . . .
H2A H 0.202299 0.573499 1.019060 0.064 Uiso 1 1 calc R U . . .
O3 O 0.2051(3) 0.3849(3) 0.95300(17) 0.0530(12) Uani 1 1 d . . . . .
H3A H 0.153972 0.376059 0.957134 0.080 Uiso 1 1 d R U . . .
O4 O 0.1143(3) 0.4437(3) 0.77054(17) 0.0516(12) Uani 1 1 d . . . . .
H4 H 0.073836 0.423905 0.783143 0.077 Uiso 1 1 calc R U . . .
O5 O 0.1260(3) 0.6211(3) 0.73006(18) 0.0463(10) Uani 1 1 d . . . . .
H5A H 0.091983 0.656012 0.713273 0.069 Uiso 1 1 calc R U . . .
O6 O 0.3207(3) 0.7750(2) 0.71853(16) 0.0405(9) Uani 1 1 d . . . . .
H6A H 0.376507 0.773714 0.715131 0.061 Uiso 1 1 calc R U . . .
O7 O 0.4997(3) 0.7979(2) 0.72341(16) 0.0433(10) Uani 1 1 d . . . . .
H7A H 0.529793 0.828499 0.722042 0.065 Uiso 1 1 calc R U . . .
O8 O 0.5869(3) 0.7546(2) 0.90824(15) 0.0396(9) Uani 1 1 d . . . . .
H8 H 0.626651 0.776351 0.898568 0.059 Uiso 1 1 calc R U . . .
N1 N 0.4135(4) 0.1915(3) 0.95534(18) 0.0396(11) Uani 1 1 d . . . . .
N2 N 0.2359(4) 0.2889(3) 0.6671(2) 0.0509(14) Uani 1 1 d . . . . .
N3 N 0.8239(4) 0.5465(4) 0.6577(2) 0.0639(17) Uani 1 1 d . . . . .
N4 N 0.8395(4) 0.6322(3) 0.8880(2) 0.0500(13) Uani 1 1 d . . . . .
C1 C 0.4720(4) 0.5930(3) 0.93340(19) 0.0297(11) Uani 1 1 d . . . . .
C2 C 0.4031(4) 0.6428(3) 0.9663(2) 0.0311(11) Uani 1 1 d . . . . .
C3 C 0.3240(4) 0.6261(3) 0.9880(2) 0.0348(11) Uani 1 1 d . . . . .
H3B H 0.278986 0.659695 1.011730 0.042 Uiso 1 1 calc R U . . .
C4 C 0.3108(4) 0.5602(3) 0.9752(2) 0.0334(11) Uani 1 1 d . . . . .
C5 C 0.3767(4) 0.5089(3) 0.94198(19) 0.0305(11) Uani 1 1 d . . . . .
C6 C 0.4567(4) 0.5271(3) 0.92245(19) 0.0306(11) Uani 1 1 d . . . . .
H6B H 0.503229 0.492367 0.900421 0.037 Uiso 1 1 calc R U . . .
C7 C 0.3626(4) 0.4349(3) 0.9311(2) 0.0334(11) Uani 1 1 d . . . . .
H7B H 0.335760 0.418453 0.966770 0.040 Uiso 1 1 calc R U . . .
C8 C 0.2931(4) 0.4408(3) 0.8895(2) 0.0346(12) Uani 1 1 d . . . . .
C9 C 0.2170(4) 0.4145(4) 0.9016(2) 0.0409(13) Uani 1 1 d . . . . .
C10 C 0.1570(4) 0.4167(4) 0.8629(2) 0.0442(14) Uani 1 1 d . . . . .
H10E H 0.104514 0.400046 0.872546 0.053 Uiso 1 1 calc R U . . .
C11 C 0.1721(4) 0.4430(3) 0.8102(2) 0.0377(12) Uani 1 1 d . . . . .
C12 C 0.2479(4) 0.4687(3) 0.7953(2) 0.0314(11) Uani 1 1 d . . . . .
C13 C 0.3067(4) 0.4672(3) 0.8360(2) 0.0327(11) Uani 1 1 d . . . . .
H13B H 0.358417 0.484955 0.826717 0.039 Uiso 1 1 calc R U . . .
C14 C 0.2700(4) 0.4914(3) 0.7360(2) 0.0341(11) Uani 1 1 d . . . . .
H14B H 0.214763 0.494797 0.716281 0.041 Uiso 1 1 calc R U . . .
C15 C 0.2865(4) 0.5662(3) 0.7316(2) 0.0325(11) Uani 1 1 d . . . . .
C16 C 0.2126(4) 0.6301(3) 0.7285(2) 0.0341(12) Uani 1 1 d . . . . .
C17 C 0.2259(4) 0.6979(3) 0.7242(2) 0.0340(11) Uani 1 1 d . . . . .
H17 H 0.174421 0.740223 0.723592 0.041 Uiso 1 1 calc R U . . .
C18 C 0.3138(4) 0.7056(3) 0.7209(2) 0.0319(11) Uani 1 1 d . . . . .
C19 C 0.3906(4) 0.6438(3) 0.72128(19) 0.0313(11) Uani 1 1 d . . . . .
C20 C 0.3749(4) 0.5750(3) 0.7274(2) 0.0326(11) Uani 1 1 d . . . . .
H20 H 0.426265 0.532678 0.728660 0.039 Uiso 1 1 calc R U . . .
C21 C 0.4868(4) 0.6532(3) 0.7151(2) 0.0348(12) Uani 1 1 d . . . . .
H21 H 0.488042 0.690133 0.685136 0.042 Uiso 1 1 calc R U . . .
C22 C 0.5057(4) 0.6852(3) 0.76772(19) 0.0311(11) Uani 1 1 d . . . . .
C23 C 0.5180(4) 0.7540(3) 0.7692(2) 0.0353(12) Uani 1 1 d . . . . .
C24 C 0.5439(4) 0.7793(3) 0.8161(2) 0.0335(11) Uani 1 1 d . . . . .
H24 H 0.552489 0.826610 0.816507 0.040 Uiso 1 1 calc R U . . .
C25 C 0.5570(4) 0.7336(3) 0.8626(2) 0.0306(11) Uani 1 1 d . . . . .
C26 C 0.5410(4) 0.6656(3) 0.8635(2) 0.0329(11) Uani 1 1 d . . . . .
C27 C 0.5150(4) 0.6426(3) 0.8158(2) 0.0322(11) Uani 1 1 d . . . . .
H27 H 0.503136 0.596445 0.815919 0.039 Uiso 1 1 calc R U . . .
C28 C 0.5589(4) 0.6132(3) 0.9117(2) 0.0314(11) Uani 1 1 d . . . . .
H28 H 0.575764 0.639317 0.941926 0.038 Uiso 1 1 calc R U . . .
C29 C 0.4531(4) 0.3764(3) 0.9147(2) 0.0356(12) Uani 1 1 d . . . . .
H29A H 0.480736 0.390884 0.879055 0.043 Uiso 1 1 calc R U . . .
H29B H 0.496033 0.375188 0.942613 0.043 Uiso 1 1 calc R U . . .
C30 C 0.4446(4) 0.2994(3) 0.9090(2) 0.0365(12) Uani 1 1 d . . . . .
H30A H 0.505385 0.266430 0.895031 0.044 Uiso 1 1 calc R U . . .
H30B H 0.401259 0.300360 0.881323 0.044 Uiso 1 1 calc R U . . .
C31 C 0.4108(5) 0.2682(3) 0.9633(2) 0.0399(13) Uani 1 1 d . . . . .
H31A H 0.450465 0.270920 0.992268 0.048 Uiso 1 1 calc R U . . .
H31B H 0.347070 0.297444 0.975522 0.048 Uiso 1 1 calc R U . . .
C32 C 0.4923(5) 0.1384(4) 0.9611(3) 0.0540(16) Uani 1 1 d . . . . .
H32 H 0.543826 0.150263 0.972385 0.065 Uiso 1 1 calc R U . . .
C33 C 0.4980(7) 0.0675(4) 0.9507(3) 0.067(2) Uani 1 1 d . . . . .
H33 H 0.554063 0.029998 0.953494 0.081 Uiso 1 1 calc R U . . .
C34 C 0.4209(9) 0.0505(4) 0.9359(3) 0.080(3) Uani 1 1 d . . . . .
H34 H 0.423870 0.001131 0.929174 0.097 Uiso 1 1 calc R U . . .
C35 C 0.3418(7) 0.1045(5) 0.9311(3) 0.073(3) Uani 1 1 d . . . . .
H35 H 0.289006 0.093302 0.920989 0.087 Uiso 1 1 calc R U . . .
C36 C 0.3384(5) 0.1764(4) 0.9410(3) 0.0535(17) Uani 1 1 d . . . . .
H36 H 0.283334 0.214762 0.937580 0.064 Uiso 1 1 calc R U . . .
C37 C 0.3492(4) 0.4316(3) 0.7079(2) 0.0411(13) Uani 1 1 d . . . . .
H37A H 0.364284 0.447618 0.669917 0.049 Uiso 1 1 calc R U . . .
H37B H 0.404064 0.424520 0.728063 0.049 Uiso 1 1 calc R U . . .
C38 C 0.3279(5) 0.3593(4) 0.7054(3) 0.0498(15) Uani 1 1 d . . . . .
H38A H 0.299613 0.348568 0.742025 0.060 Uiso 1 1 calc R U . . .
H38B H 0.386051 0.319882 0.696979 0.060 Uiso 1 1 calc R U . . .
C39 C 0.2633(6) 0.3589(4) 0.6624(3) 0.0582(19) Uani 1 1 d . . . . .
H39A H 0.207824 0.401525 0.667919 0.070 Uiso 1 1 calc R U . . .
H39B H 0.294320 0.362822 0.625083 0.070 Uiso 1 1 calc R U . . .
C40 C 0.1459(6) 0.2931(4) 0.6791(3) 0.0629(19) Uani 1 1 d . . . . .
H40 H 0.100846 0.339346 0.684013 0.075 Uiso 1 1 calc R U . . .
C41 C 0.1204(7) 0.2292(5) 0.6841(4) 0.071(2) Uani 1 1 d . . . . .
H41 H 0.057567 0.231097 0.692634 0.086 Uiso 1 1 calc R U . . .
C42 C 0.1863(6) 0.1629(4) 0.6766(3) 0.0569(18) Uani 1 1 d . . . . .
H42 H 0.169328 0.118711 0.679409 0.068 Uiso 1 1 calc R U . . .
C43 C 0.2779(6) 0.1611(4) 0.6650(3) 0.0543(17) Uani 1 1 d . . . . .
H43 H 0.324168 0.115426 0.660435 0.065 Uiso 1 1 calc R U . . .
C44 C 0.3010(6) 0.2237(4) 0.6603(2) 0.0518(16) Uani 1 1 d . . . . .
H44 H 0.363721 0.222192 0.652010 0.062 Uiso 1 1 calc R U . . .
C45 C 0.5638(4) 0.5839(3) 0.6983(2) 0.0387(12) Uani 1 1 d . . . . .
H45A H 0.549114 0.563124 0.665010 0.046 Uiso 1 1 calc R U . . .
H45B H 0.567578 0.547158 0.728285 0.046 Uiso 1 1 calc R U . . .
C46 C 0.6576(4) 0.5993(4) 0.6861(3) 0.0485(15) Uani 1 1 d . . . . .
H46A H 0.653448 0.636598 0.656410 0.058 Uiso 1 1 calc R U . . .
H46B H 0.672447 0.619679 0.719502 0.058 Uiso 1 1 calc R U . . .
C47 C 0.7328(5) 0.5323(5) 0.6690(4) 0.070(2) Uani 1 1 d . . . . .
H47A H 0.718091 0.512299 0.635406 0.084 Uiso 1 1 calc R U . . .
H47B H 0.736371 0.494926 0.698534 0.084 Uiso 1 1 calc R U . . .
C48 C 0.8447(6) 0.5770(8) 0.6090(4) 0.106(4) Uani 1 1 d . . . . .
H48 H 0.800749 0.589662 0.582803 0.127 Uiso 1 1 calc R U . . .
C49 C 0.9264(8) 0.5895(12) 0.5973(5) 0.166(9) Uani 1 1 d . . . . .
H49 H 0.940874 0.610203 0.562739 0.200 Uiso 1 1 calc R U . . .
C50 C 0.9898(6) 0.5722(8) 0.6359(5) 0.111(5) Uani 1 1 d . . . . .
H50 H 1.048891 0.579369 0.627829 0.134 Uiso 1 1 calc R U . . .
C51 C 0.9662(6) 0.5452(6) 0.6845(4) 0.077(3) Uani 1 1 d . . . . .
H51 H 1.008548 0.534306 0.711573 0.092 Uiso 1 1 calc R U . . .
C52 C 0.8841(5) 0.5331(4) 0.6961(3) 0.0593(18) Uani 1 1 d . . . . .
H52 H 0.868302 0.515055 0.731412 0.071 Uiso 1 1 calc R U . . .
C53 C 0.6409(4) 0.5466(3) 0.8960(2) 0.0362(12) Uani 1 1 d . . . . .
H53A H 0.654498 0.515494 0.929204 0.043 Uiso 1 1 calc R U . . .
H53B H 0.623446 0.517528 0.868519 0.043 Uiso 1 1 calc R U . . .
C54 C 0.7281(4) 0.5651(3) 0.8724(2) 0.0394(13) Uani 1 1 d . . . . .
H54A H 0.774561 0.519830 0.858309 0.047 Uiso 1 1 calc R U . . .
H54B H 0.713887 0.599377 0.840952 0.047 Uiso 1 1 calc R U . . .
C55 C 0.7681(4) 0.5995(4) 0.9149(2) 0.0470(15) Uani 1 1 d . . . . .
H55A H 0.718337 0.637962 0.935089 0.056 Uiso 1 1 calc R U . . .
H55B H 0.795850 0.561721 0.941903 0.056 Uiso 1 1 calc R U . . .
C56 C 0.8241(6) 0.7044(5) 0.8896(3) 0.0633(19) Uani 1 1 d . . . . .
H56 H 0.769233 0.733986 0.908941 0.076 Uiso 1 1 calc R U . . .
C57 C 0.8867(5) 0.7366(5) 0.8636(4) 0.066(2) Uani 1 1 d . . . . .
H57 H 0.876314 0.788050 0.865034 0.079 Uiso 1 1 calc R U . . .
C58 C 0.9646(5) 0.6926(5) 0.8355(3) 0.064(2) Uani 1 1 d . . . . .
H58 H 1.007810 0.713828 0.815805 0.077 Uiso 1 1 calc R U . . .
C59 C 0.9805(6) 0.6184(5) 0.8356(4) 0.072(2) Uani 1 1 d . . . . .
H59 H 1.035782 0.587060 0.817805 0.086 Uiso 1 1 calc R U . . .
C60 C 0.9154(5) 0.5912(5) 0.8616(3) 0.0599(18) Uani 1 1 d . . . . .
H60 H 0.924825 0.539767 0.860812 0.072 Uiso 1 1 calc R U . . .
O9 O 0.8090(4) 1.1052(4) 0.4240(2) 0.0813(18) Uani 1 1 d . U . . .
H9A H 0.777008 1.148730 0.429429 0.122 Uiso 1 1 calc R U . . .
O10 O 0.9129(3) 1.0570(3) 0.23370(19) 0.0590(13) Uani 1 1 d . . . . .
H10A H 0.913858 1.099960 0.225831 0.089 Uiso 1 1 calc R U . . .
O11 O 0.8843(3) 0.8775(3) 0.1951(2) 0.0547(11) Uani 1 1 d . . . . .
H11 H 0.915843 0.840159 0.177365 0.082 Uiso 1 1 calc R U . . .
O12 O 0.6575(4) 0.7559(3) 0.18852(18) 0.0539(11) Uani 1 1 d . . . . .
O13 O 0.4752(4) 0.7461(3) 0.21957(18) 0.0653(15) Uani 1 1 d . . . . .
H13 H 0.487219 0.700957 0.226189 0.098 Uiso 1 1 calc R U . . .
O14 O 0.3875(4) 0.7687(3) 0.41420(18) 0.0623(14) Uani 1 1 d . . . . .
H14A H 0.416532 0.724514 0.418641 0.093 Uiso 1 1 calc R U . . .
O15 O 0.5658(4) 0.7948(3) 0.46005(19) 0.0557(12) Uani 1 1 d . . . . .
H15A H 0.607607 0.765594 0.476280 0.084 Uiso 1 1 calc R U . . .
O16 O 0.7701(3) 0.9434(3) 0.46113(19) 0.0566(12) Uani 1 1 d . . . . .
H16A H 0.804287 0.903364 0.471799 0.085 Uiso 1 1 calc R U . . .
N5 N 0.7526(4) 1.2443(3) 0.1110(2) 0.0489(13) Uani 1 1 d . . . . .
C61 C 0.7185(5) 1.0606(4) 0.3679(2) 0.0500(16) Uani 1 1 d . . . . .
C62 C 0.7958(5) 1.0831(5) 0.3739(3) 0.062(2) Uani 1 1 d . . . . .
C63 C 0.8617(5) 1.0812(6) 0.3289(3) 0.070(2) Uani 1 1 d . . . . .
H63 H 0.914763 1.096016 0.333428 0.084 Uiso 1 1 calc R U . . .
C64 C 0.8498(4) 1.0580(4) 0.2783(3) 0.0483(15) Uani 1 1 d . . . . .
C65 C 0.7732(4) 1.0357(3) 0.2704(2) 0.0390(12) Uani 1 1 d . . . . .
C66 C 0.7107(4) 1.0371(3) 0.3166(2) 0.0395(12) Uani 1 1 d . . . . .
H66 H 0.658763 1.020651 0.312249 0.047 Uiso 1 1 calc R U . . .
C67 C 0.7591(4) 1.0153(3) 0.2129(2) 0.0377(12) Uani 1 1 d . . . . .
H67 H 0.821217 1.003575 0.191448 0.045 Uiso 1 1 calc R U . . .
C68 C 0.7281(4) 0.9465(3) 0.2107(2) 0.0372(12) Uani 1 1 d . . . . .
C69 C 0.7942(4) 0.8798(4) 0.1993(2) 0.0430(13) Uani 1 1 d . . . . .
C70 C 0.7672(5) 0.8169(4) 0.1932(2) 0.0455(14) Uani 1 1 d . . . . .
H70 H 0.812839 0.771443 0.186222 0.055 Uiso 1 1 calc R U . . .
C71 C 0.6770(4) 0.8194(3) 0.1972(2) 0.0420(13) Uani 1 1 d . . . . .
C72 C 0.6078(4) 0.8860(3) 0.2090(2) 0.0395(13) Uani 1 1 d . . . . .
C73 C 0.6357(4) 0.9482(3) 0.2153(2) 0.0367(12) Uani 1 1 d . . . . .
H73 H 0.590108 0.993485 0.223126 0.044 Uiso 1 1 calc R U . . .
C74 C 0.5074(4) 0.8857(4) 0.2134(2) 0.0444(15) Uani 1 1 d . . . . .
H74 H 0.501137 0.855002 0.182490 0.053 Uiso 1 1 calc R U . . .
C75 C 0.4818(4) 0.8502(4) 0.2666(2) 0.0452(15) Uani 1 1 d . . . . .
C76 C 0.4621(5) 0.7837(4) 0.2686(2) 0.0505(16) Uani 1 1 d . . . . .
C77 C 0.4323(5) 0.7546(5) 0.3173(3) 0.0571(18) Uani 1 1 d . . . . .
H77 H 0.419299 0.708836 0.317830 0.069 Uiso 1 1 calc R U . . .
C78 C 0.4218(5) 0.7942(4) 0.3656(2) 0.0518(17) Uani 1 1 d . . . . .
C79 C 0.4430(4) 0.8595(4) 0.3661(2) 0.0446(15) Uani 1 1 d . . . . .
C80 C 0.4727(4) 0.8862(4) 0.3162(2) 0.0445(14) Uani 1 1 d . . . . .
H80 H 0.487432 0.931288 0.315946 0.053 Uiso 1 1 calc R U . . .
C81 C 0.4286(4) 0.9050(4) 0.4186(2) 0.0457(15) Uani 1 1 d . . . . .
H81 H 0.409766 0.875677 0.450055 0.055 Uiso 1 1 calc R U . . .
C82 C 0.5183(4) 0.9177(4) 0.4297(2) 0.0418(14) Uani 1 1 d . . . . .
C83 C 0.5851(4) 0.8603(4) 0.4519(2) 0.0473(15) Uani 1 1 d . . . . .
C84 C 0.6678(4) 0.8690(4) 0.4633(2) 0.0487(15) Uani 1 1 d . . . . .
H84 H 0.711625 0.829963 0.479340 0.058 Uiso 1 1 calc R U . . .
C85 C 0.6866(4) 0.9346(4) 0.4513(2) 0.0448(15) Uani 1 1 d . . . . .
C86 C 0.6243(4) 0.9923(4) 0.4281(2) 0.0434(14) Uani 1 1 d . . . . .
C87 C 0.5394(4) 0.9831(4) 0.4186(2) 0.0439(14) Uani 1 1 d . . . . .
H87 H 0.494704 1.023088 0.404116 0.053 Uiso 1 1 calc R U . . .
C88 C 0.6468(4) 1.0642(4) 0.4169(2) 0.0449(15) Uani 1 1 d . . . . .
H88 H 0.674280 1.074528 0.450049 0.054 Uiso 1 1 calc R U . . .
C89 C 0.6980(5) 1.0808(4) 0.1829(2) 0.0448(14) Uani 1 1 d . . . . .
H89A H 0.676924 1.063054 0.150511 0.054 Uiso 1 1 calc R U . . .
H89B H 0.643072 1.105300 0.208013 0.054 Uiso 1 1 calc R U . . .
C90 C 0.7496(5) 1.1346(4) 0.1644(3) 0.0494(15) Uani 1 1 d . . . . .
H90A H 0.807940 1.108376 0.142730 0.059 Uiso 1 1 calc R U . . .
H90B H 0.765524 1.155353 0.197275 0.059 Uiso 1 1 calc R U . . .
C91 C 0.6955(5) 1.1979(4) 0.1290(3) 0.0607(19) Uani 1 1 d . . . . .
H91A H 0.677211 1.177956 0.096579 0.073 Uiso 1 1 calc R U . . .
H91B H 0.638987 1.226768 0.150969 0.073 Uiso 1 1 calc R U . . .
C92 C 0.7433(5) 1.3086(4) 0.1370(2) 0.0442(14) Uani 1 1 d . . . . .
H92 H 0.695505 1.325894 0.165803 0.053 Uiso 1 1 calc R U . . .
C93 C 0.8029(5) 1.3474(4) 0.1211(3) 0.0555(17) Uani 1 1 d . . . . .
H93 H 0.795541 1.392377 0.139074 0.067 Uiso 1 1 calc R U . . .
C94 C 0.8731(5) 1.3248(5) 0.0805(3) 0.061(2) Uani 1 1 d . . . . .
H94 H 0.914817 1.352568 0.070328 0.073 Uiso 1 1 calc R U . . .
C95 C 0.8812(5) 1.2586(4) 0.0541(3) 0.0597(18) Uani 1 1 d . . . . .
H95 H 0.928619 1.241067 0.025069 0.072 Uiso 1 1 calc R U . . .
C96 C 0.8218(5) 1.2201(4) 0.0701(3) 0.0518(15) Uani 1 1 d . . . . .
H96 H 0.828172 1.175137 0.052346 0.062 Uiso 1 1 calc R U . . .
C97 C 0.4398(5) 0.9627(4) 0.2067(2) 0.0513(16) Uani 1 1 d D . . . .
H97A H 0.446631 0.995247 0.235658 0.062 Uiso 1 1 calc R U . A 1
H97B H 0.455478 0.983302 0.170447 0.062 Uiso 1 1 calc R U . A 1
C98 C 0.3390(6) 0.9611(5) 0.2110(3) 0.0606(18) Uani 0.587(6) 1 d D U P B 1
H98A H 0.325332 0.935284 0.245338 0.073 Uiso 0.587(6) 1 calc R U P B 1
H98B H 0.297819 1.011885 0.213104 0.073 Uiso 0.587(6) 1 calc R U P B 1
C99 C 0.3203(8) 0.9245(8) 0.1639(5) 0.055(3) Uani 0.587(6) 1 d D U P B 1
H99A H 0.376234 0.886486 0.148887 0.066 Uiso 0.587(6) 1 calc R U P B 1
H99B H 0.298299 0.960054 0.134307 0.066 Uiso 0.587(6) 1 calc R U P B 1
N6 N 0.2363(5) 0.8858(5) 0.1904(3) 0.0557(19) Uani 0.587(6) 1 d DG U P B 1
C100 C 0.1573(6) 0.9287(5) 0.1689(4) 0.061(3) Uani 0.587(6) 1 d G U P B 1
H100 H 0.161595 0.963886 0.140915 0.073 Uiso 0.587(6) 1 calc R U P B 1
C101 C 0.0720(5) 0.9202(7) 0.1882(5) 0.084(3) Uani 0.587(6) 1 d G U P B 1
H101 H 0.017987 0.949496 0.173517 0.101 Uiso 0.587(6) 1 calc R U P B 1
C102 C 0.0657(6) 0.8687(7) 0.2291(5) 0.099(4) Uani 0.587(6) 1 d G U P B 1
H102 H 0.007432 0.862854 0.242335 0.119 Uiso 0.587(6) 1 calc R U P B 1
C103 C 0.1448(8) 0.8258(6) 0.2506(5) 0.116(5) Uani 0.587(6) 1 d G U P B 1
H103 H 0.140485 0.790602 0.278551 0.139 Uiso 0.587(6) 1 calc R U P B 1
C104 C 0.2301(6) 0.8343(5) 0.2312(4) 0.094(4) Uani 0.587(6) 1 d G U P B 1
H104 H 0.284094 0.804991 0.245950 0.113 Uiso 0.587(6) 1 calc R U P B 1
C98A C 0.3390(6) 0.9611(5) 0.2110(3) 0.0606(18) Uani 0.413(6) 1 d D U P B 2
H98C H 0.300528 1.008349 0.197439 0.073 Uiso 0.413(6) 1 calc R U P B 2
H98D H 0.317385 0.955866 0.250255 0.073 Uiso 0.413(6) 1 calc R U P B 2
C99B C 0.3241(10) 0.8927(9) 0.1749(8) 0.055(3) Uani 0.413(6) 1 d D U P B 2
H99C H 0.317374 0.850619 0.198207 0.066 Uiso 0.413(6) 1 calc R U P B 2
H99D H 0.372004 0.876001 0.143662 0.066 Uiso 0.413(6) 1 calc R U P B 2
N6B N 0.2216(6) 0.9473(7) 0.1550(5) 0.0557(19) Uani 0.413(6) 1 d DG U P B 2
C10B C 0.1704(8) 0.9081(7) 0.1866(6) 0.061(3) Uani 0.413(6) 1 d G U P B 2
H10B H 0.199506 0.870955 0.211162 0.073 Uiso 0.413(6) 1 calc R U P B 2
C11B C 0.0767(8) 0.9234(10) 0.1823(7) 0.084(3) Uani 0.413(6) 1 d G U P B 2
H11B H 0.041667 0.896696 0.203926 0.101 Uiso 0.413(6) 1 calc R U P B 2
C12B C 0.0341(7) 0.9779(10) 0.1464(8) 0.099(4) Uani 0.413(6) 1 d G U P B 2
H12B H -0.029991 0.988309 0.143479 0.119 Uiso 0.413(6) 1 calc R U P B 2
C13B C 0.0853(10) 1.0170(9) 0.1148(7) 0.116(5) Uani 0.413(6) 1 d G U P B 2
H13C H 0.056189 1.054182 0.090266 0.139 Uiso 0.413(6) 1 calc R U P B 2
C14B C 0.1790(9) 1.0017(8) 0.1191(6) 0.094(4) Uani 0.413(6) 1 d G U P B 2
H14C H 0.214028 1.028442 0.097500 0.113 Uiso 0.413(6) 1 calc R U P B 2
C105 C 0.3486(5) 0.9760(5) 0.4138(3) 0.061(2) Uani 1 1 d . . . . .
H15B H 0.342379 1.005978 0.447077 0.074 Uiso 1 1 calc R U . . .
H15C H 0.364739 1.004389 0.381559 0.074 Uiso 1 1 calc R U . . .
C106 C 0.2564(6) 0.9639(6) 0.4078(4) 0.084(3) Uani 1 1 d . . . . .
H10D H 0.212203 1.012540 0.402491 0.101 Uiso 1 1 calc R U . C 1
H10F H 0.263121 0.936195 0.373315 0.101 Uiso 1 1 calc R U . C 1
C107 C 0.2179(11) 0.9296(8) 0.4475(6) 0.115(4) Uani 0.706(11) 1 d . U P D 1
H10G H 0.194845 0.963974 0.478800 0.138 Uiso 0.706(11) 1 calc R U P D 1
H10H H 0.267360 0.888146 0.460337 0.138 Uiso 0.706(11) 1 calc R U P D 1
N7 N 0.1413(8) 0.9003(7) 0.4362(5) 0.110(4) Uani 0.706(11) 1 d G U P D 1
C108 C 0.1583(7) 0.8254(7) 0.4293(6) 0.115(5) Uani 0.706(11) 1 d G U P D 1
H108 H 0.218464 0.793334 0.431642 0.138 Uiso 0.706(11) 1 calc R U P D 1
C109 C 0.0873(9) 0.7973(6) 0.4190(6) 0.134(7) Uani 0.706(11) 1 d G U P D 1
H109 H 0.098917 0.746075 0.414291 0.160 Uiso 0.706(11) 1 calc R U P D 1
C110 C -0.0007(8) 0.8441(8) 0.4155(6) 0.097(4) Uani 0.706(11) 1 d G U P D 1
H110 H -0.049271 0.824939 0.408503 0.116 Uiso 0.706(11) 1 calc R U P D 1
C111 C -0.0178(7) 0.9190(7) 0.4224(6) 0.143(7) Uani 0.706(11) 1 d G U P D 1
H111 H -0.077915 0.951063 0.420065 0.172 Uiso 0.706(11) 1 calc R U P D 1
C112 C 0.0533(9) 0.9471(6) 0.4327(6) 0.130(6) Uani 0.706(11) 1 d G U P D 1
H112 H 0.041631 0.998324 0.437415 0.156 Uiso 0.706(11) 1 calc R U P D 1
C17A C 0.2179(11) 0.9296(8) 0.4475(6) 0.115(4) Uani 0.294(11) 1 d . U P D 2
H17A H 0.206298 0.953870 0.483870 0.138 Uiso 0.294(11) 1 calc R U P D 2
H17D H 0.249900 0.876709 0.450616 0.138 Uiso 0.294(11) 1 calc R U P D 2
N7A N 0.1367(16) 0.9461(15) 0.4166(11) 0.110(4) Uani 0.294(11) 1 d G U P D 2
C18A C 0.1550(15) 0.8743(14) 0.3991(11) 0.115(5) Uani 0.294(11) 1 d G U P D 2
H18A H 0.216774 0.844226 0.392921 0.138 Uiso 0.294(11) 1 calc R U P D 2
C19A C 0.0829(18) 0.8466(14) 0.3905(12) 0.134(7) Uani 0.294(11) 1 d G U P D 2
H19A H 0.095443 0.797515 0.378438 0.160 Uiso 0.294(11) 1 calc R U P D 2
C20A C -0.0075(17) 0.8906(16) 0.3994(12) 0.097(4) Uani 0.294(11) 1 d G U P D 2
H20A H -0.056734 0.871627 0.393545 0.116 Uiso 0.294(11) 1 calc R U P D 2
C21A C -0.0258(15) 0.9624(15) 0.4170(11) 0.143(7) Uani 0.294(11) 1 d G U P D 2
H21A H -0.087583 0.992450 0.423136 0.172 Uiso 0.294(11) 1 calc R U P D 2
C22A C 0.0463(18) 0.9901(14) 0.4256(12) 0.130(6) Uani 0.294(11) 1 d G U P D 2
H22A H 0.033747 1.039163 0.437620 0.156 Uiso 0.294(11) 1 calc R U P D 2
C113 C 0.5605(5) 1.1292(4) 0.4106(2) 0.0539(17) Uani 1 1 d . . . . .
H11A H 0.531331 1.120347 0.378250 0.065 Uiso 1 1 calc R U . . .
H11C H 0.516033 1.130823 0.443599 0.065 Uiso 1 1 calc R U . . .
C114 C 0.5782(7) 1.2036(5) 0.4037(3) 0.066(2) Uani 1 1 d . . . . .
H11D H 0.519599 1.241570 0.398742 0.079 Uiso 1 1 calc R U . E 1
H11E H 0.620947 1.203200 0.370093 0.079 Uiso 1 1 calc R U . E 1
C115 C 0.6197(11) 1.2231(8) 0.4538(5) 0.049(3) Uani 0.629(8) 1 d . U P F 1
H11F H 0.575312 1.227911 0.487168 0.058 Uiso 0.629(8) 1 calc R U P F 1
H11G H 0.676504 1.184032 0.460568 0.058 Uiso 0.629(8) 1 calc R U P F 1
N8 N 0.6403(6) 1.2911(4) 0.4421(3) 0.0481(18) Uani 0.629(8) 1 d G U P F 1
C116 C 0.5710(5) 1.3565(5) 0.4386(4) 0.070(3) Uani 0.629(8) 1 d G U P F 1
H116 H 0.508307 1.357374 0.446055 0.084 Uiso 0.629(8) 1 calc R U P F 1
C117 C 0.5933(6) 1.4208(4) 0.4241(5) 0.081(3) Uani 0.629(8) 1 d G U P F 1
H117 H 0.545910 1.465564 0.421695 0.097 Uiso 0.629(8) 1 calc R U P F 1
C118 C 0.6850(7) 1.4196(4) 0.4132(5) 0.079(3) Uani 0.629(8) 1 d G U P F 1
H118 H 0.700242 1.463517 0.403302 0.094 Uiso 0.629(8) 1 calc R U P F 1
C119 C 0.7543(5) 1.3541(5) 0.4167(5) 0.084(4) Uani 0.629(8) 1 d G U P F 1
H119 H 0.816973 1.353279 0.409268 0.101 Uiso 0.629(8) 1 calc R U P F 1
C120 C 0.7320(5) 1.2898(4) 0.4312(4) 0.069(3) Uani 0.629(8) 1 d G U P F 1
H120 H 0.779372 1.245089 0.433627 0.083 Uiso 0.629(8) 1 calc R U P F 1
C15B C 0.5896(15) 1.2404(11) 0.4572(7) 0.035(4) Uani 0.371(8) 1 d . U P F 2
H11H H 0.534746 1.244856 0.483964 0.042 Uiso 0.371(8) 1 calc R U P F 2
H11I H 0.644015 1.209391 0.474124 0.042 Uiso 0.371(8) 1 calc R U P F 2
N8B N 0.6010(10) 1.3127(6) 0.4454(5) 0.0481(18) Uani 0.371(8) 1 d G U P F 2
C16B C 0.5229(8) 1.3725(8) 0.4524(6) 0.070(3) Uani 0.371(8) 1 d G U P F 2
H16B H 0.465092 1.365340 0.465236 0.084 Uiso 0.371(8) 1 calc R U P F 2
C17B C 0.5293(10) 1.4427(7) 0.4407(7) 0.081(3) Uani 0.371(8) 1 d G U P F 2
H17B H 0.475890 1.483598 0.445485 0.097 Uiso 0.371(8) 1 calc R U P F 2
C18B C 0.6138(12) 1.4532(7) 0.4220(8) 0.079(3) Uani 0.371(8) 1 d G U P F 2
H18B H 0.618233 1.501229 0.413966 0.094 Uiso 0.371(8) 1 calc R U P F 2
C19B C 0.6920(10) 1.3934(9) 0.4150(8) 0.084(4) Uani 0.371(8) 1 d G U P F 2
H19B H 0.749779 1.400601 0.402199 0.101 Uiso 0.371(8) 1 calc R U P F 2
C20B C 0.6856(9) 1.3232(7) 0.4267(6) 0.069(3) Uani 0.371(8) 1 d G U P F 2
H20B H 0.738982 1.282342 0.421949 0.083 Uiso 0.371(8) 1 calc R U P F 2
Cl1 Cl 0.65377(14) 0.88917(9) 0.90248(7) 0.0592(5) Uani 1 1 d . . . . .
Cl2 Cl 1.06418(15) 0.59301(14) 0.19161(10) 0.0777(6) Uani 1 1 d . . . . .
Cl3 Cl 1.07631(19) 1.11856(17) 0.23675(15) 0.0819(9) Uani 0.751(4) 1 d . . P G 1
Cl3A Cl -0.0006(6) 1.1184(6) 0.4351(4) 0.0819(9) Uani 0.249(4) 1 d . . P G 2
Cl4 Cl 1.2889(3) 0.8216(3) 0.05151(17) 0.0936(12) Uani 0.566(4) 1 d . . P H 1
Cl4A Cl -0.0410(4) 1.1848(4) 0.4252(2) 0.0936(12) Uani 0.434(4) 1 d . . P G 2
O18 O 0.7361(4) 0.8434(3) 0.7791(2) 0.0629(13) Uani 1 1 d . . . . .
O19 O 0.4171(4) 0.6052(3) 0.2260(2) 0.0717(16) Uani 1 1 d . . . . .
H19C H 0.371418 0.596467 0.211884 0.107 Uiso 1 1 d R U . . .
H19D H 0.399279 0.652213 0.231752 0.107 Uiso 1 1 d R U . . .
O20 O 0.0863(3) 0.2838(4) 0.9720(2) 0.0732(17) Uani 1 1 d . . . . .
H20C H 0.102990 0.236363 0.975465 0.110 Uiso 1 1 d R U . . .
H20D H 0.063706 0.291482 0.940337 0.110 Uiso 1 1 d R U . . .
O21 O 0.6076(4) 0.8849(3) 0.6996(2) 0.0721(16) Uani 1 1 d . . . . .
H21B H 0.577467 0.876028 0.730147 0.108 Uiso 1 1 d R U . . .
H21C H 0.648974 0.843323 0.691797 0.108 Uiso 1 1 d R U . . .
O22 O -0.0052(4) 0.7418(4) 0.6933(3) 0.093(2) Uani 1 1 d . . . . .
H22C H -0.034004 0.722110 0.719249 0.139 Uiso 1 1 d R U . . .
O23 O 0.7266(5) 0.7928(5) 0.6132(3) 0.104(2) Uani 1 1 d . . . . .
H23A H 0.749566 0.755222 0.633860 0.157 Uiso 1 1 d R U . . .
H23B H 0.772805 0.809616 0.602343 0.157 Uiso 1 1 d R U . . .
O24 O 0.3565(7) 0.6131(4) 0.4187(3) 0.119(3) Uani 1 1 d . U . . .
H24A H 0.323500 0.602791 0.447390 0.179 Uiso 1 1 d R U . . .
H24B H 0.404500 0.574791 0.414390 0.179 Uiso 1 1 d R U . . .
O25 O 1.2754(7) 0.9386(4) -0.0195(4) 0.114(3) Uani 1 1 d . U . . .
H25A H 1.223905 0.971364 -0.025104 0.171 Uiso 1 1 d R U . . .
H25B H 1.259404 0.910636 0.006203 0.171 Uiso 1 1 d R U . . .
O26 O 0.8139(5) 0.7218(5) 0.7053(4) 0.106(2) Uani 1 1 d . U . . .
H26A H 0.813629 0.706029 0.739223 0.159 Uiso 1 1 d R U . . .
H26B H 0.803112 0.687236 0.687101 0.159 Uiso 1 1 d R U . . .
O27 O 0.0926(7) 0.6541(6) 0.3064(4) 0.132(3) Uani 1 1 d . U . . .
H27A H 0.050501 0.653656 0.333376 0.197 Uiso 1 1 d R U . . .
H27B H 0.066162 0.690798 0.285927 0.197 Uiso 1 1 d R U . . .
O28 O 0.1045(6) 0.6356(5) 1.0723(4) 0.125(3) Uani 1 1 d . U . . .
H28A H 0.073855 0.609221 1.058998 0.188 Uiso 1 1 d R U . . .
H28B H 0.086593 0.677510 1.055436 0.188 Uiso 1 1 d R U . . .
O29 O 0.1118(10) 0.7857(9) 1.0798(6) 0.098(4) Uani 0.5 1 d . U P . .
H29C H 0.150302 0.771717 1.050549 0.147 Uiso 0.5 1 d R U P . .
H29D H 0.134706 0.755010 1.105396 0.147 Uiso 0.5 1 d R U P . .
O30 O 0.0285(11) 0.7576(8) 0.1909(6) 0.095(4) Uani 0.5 1 d . U P . .
H30C H 0.013305 0.804319 0.197938 0.142 Uiso 0.5 1 d R U P . .
H30D H 0.006931 0.755635 0.159594 0.142 Uiso 0.5 1 d R U P . .
O31 O 0.2548(11) 0.6753(9) 0.3157(7) 0.104(4) Uani 0.5 1 d . U P . .
H31C H 0.286137 0.660529 0.343851 0.156 Uiso 0.5 1 d R U P . .
H31D H 0.292921 0.689153 0.291737 0.156 Uiso 0.5 1 d R U P . .
O32 O 0.1709(13) 1.1168(12) 0.0362(8) 0.131(6) Uani 0.5 1 d . U P . .
H32A H 0.180916 1.079982 0.059082 0.196 Uiso 0.5 1 d R U P . .
H32B H 0.123111 1.148980 0.052238 0.196 Uiso 0.5 1 d R U P . .
O33 O 0.0258(14) 0.6018(11) 0.4106(8) 0.128(6) Uani 0.5 1 d . U P . .
H33A H -0.000553 0.637651 0.433375 0.192 Uiso 0.5 1 d R U P . .
H33B H 0.083938 0.599171 0.408663 0.192 Uiso 0.5 1 d R U P . .
O34 O 0.2946(15) 0.6695(13) 0.1444(9) 0.142(7) Uani 0.5 1 d . U P . .
H34A H 0.254087 0.712296 0.143845 0.213 Uiso 0.5 1 d R U P . .
H34B H 0.314306 0.660387 0.109829 0.213 Uiso 0.5 1 d R U P . .
O35 O 0.8527(7) 0.8286(7) 0.5322(4) 0.141(3) Uani 1 1 d . U . . .
H35A H 0.891935 0.846961 0.545455 0.211 Uiso 1 1 d R U . . .
H35B H 0.886717 0.787534 0.517379 0.211 Uiso 1 1 d R U . . .
O36 O 0.6638(3) 0.6914(2) 0.54010(19) 0.0539(13) Uani 1 1 d . U . . .
H36A H 0.702441 0.665622 0.514375 0.081 Uiso 1 1 d R U . . .
H36B H 0.646326 0.658872 0.560854 0.081 Uiso 1 1 d R U . . .

loop_
_atom_site_aniso_label
_atom_site_aniso_U_11
_atom_site_aniso_U_22
_atom_site_aniso_U_33
_atom_site_aniso_U_23
_atom_site_aniso_U_13
_atom_site_aniso_U_12
O1 0.046(2) 0.0320(19) 0.041(2) -0.0013(16) -0.0064(17) -0.0158(18)
O2 0.035(2) 0.051(2) 0.046(2) 0.0133(19) 0.0018(16) -0.021(2)
O3 0.048(3) 0.084(3) 0.042(2) 0.024(2) -0.0093(18) -0.044(3)
O4 0.044(3) 0.080(3) 0.046(2) 0.020(2) -0.0195(19) -0.040(2)
O5 0.028(2) 0.058(3) 0.057(3) 0.002(2) -0.0069(17) -0.020(2)
O6 0.047(2) 0.040(2) 0.038(2) 0.0092(17) -0.0046(17) -0.0197(19)
O7 0.054(3) 0.055(2) 0.0345(19) 0.0222(18) -0.0177(17) -0.035(2)
O8 0.049(2) 0.046(2) 0.0351(19) 0.0070(17) -0.0105(16) -0.031(2)
N1 0.057(3) 0.040(3) 0.027(2) 0.0056(19) -0.002(2) -0.025(2)
N2 0.075(4) 0.045(3) 0.041(3) 0.004(2) -0.010(3) -0.029(3)
N3 0.042(3) 0.102(5) 0.048(3) -0.001(3) -0.006(2) -0.021(3)
N4 0.040(3) 0.064(4) 0.052(3) 0.004(3) -0.009(2) -0.023(3)
C1 0.036(3) 0.033(3) 0.025(2) 0.011(2) -0.0088(19) -0.018(2)
C2 0.036(3) 0.035(3) 0.027(2) 0.008(2) -0.010(2) -0.016(2)
C3 0.035(3) 0.041(3) 0.027(2) 0.009(2) -0.004(2) -0.008(2)
C4 0.031(3) 0.042(3) 0.030(2) 0.012(2) -0.004(2) -0.016(2)
C5 0.032(3) 0.040(3) 0.023(2) 0.012(2) -0.0039(19) -0.018(2)
C6 0.033(3) 0.042(3) 0.021(2) 0.006(2) -0.0029(18) -0.018(2)
C7 0.038(3) 0.042(3) 0.028(2) 0.011(2) -0.007(2) -0.024(2)
C8 0.035(3) 0.043(3) 0.032(3) 0.005(2) -0.007(2) -0.020(2)
C9 0.041(3) 0.056(4) 0.033(3) 0.011(3) -0.003(2) -0.027(3)
C10 0.039(3) 0.059(4) 0.043(3) 0.011(3) -0.005(2) -0.030(3)
C11 0.034(3) 0.046(3) 0.039(3) 0.009(2) -0.009(2) -0.021(3)
C12 0.030(3) 0.035(3) 0.033(3) 0.009(2) -0.008(2) -0.016(2)
C13 0.033(3) 0.042(3) 0.030(2) 0.006(2) -0.005(2) -0.021(2)
C14 0.037(3) 0.039(3) 0.031(2) 0.004(2) -0.009(2) -0.018(2)
C15 0.037(3) 0.043(3) 0.025(2) 0.011(2) -0.008(2) -0.023(2)
C16 0.023(3) 0.052(3) 0.031(2) 0.004(2) -0.0050(19) -0.015(2)
C17 0.033(3) 0.040(3) 0.029(2) 0.007(2) -0.005(2) -0.011(2)
C18 0.037(3) 0.039(3) 0.024(2) 0.007(2) -0.0043(19) -0.018(2)
C19 0.035(3) 0.044(3) 0.020(2) 0.006(2) -0.0050(19) -0.020(2)
C20 0.031(3) 0.042(3) 0.028(2) 0.007(2) -0.0081(19) -0.015(2)
C21 0.036(3) 0.053(3) 0.023(2) 0.006(2) -0.0040(19) -0.025(3)
C22 0.030(3) 0.046(3) 0.022(2) 0.005(2) -0.0027(18) -0.019(2)
C23 0.036(3) 0.048(3) 0.029(2) 0.013(2) -0.006(2) -0.023(3)
C24 0.032(3) 0.041(3) 0.032(3) 0.009(2) -0.004(2) -0.020(2)
C25 0.031(3) 0.037(3) 0.029(2) 0.004(2) -0.0054(19) -0.018(2)
C26 0.035(3) 0.044(3) 0.025(2) 0.009(2) -0.005(2) -0.022(2)
C27 0.030(3) 0.041(3) 0.031(2) 0.005(2) -0.005(2) -0.019(2)
C28 0.036(3) 0.039(3) 0.026(2) 0.007(2) -0.009(2) -0.021(2)
C29 0.044(3) 0.041(3) 0.029(2) 0.009(2) -0.009(2) -0.023(3)
C30 0.048(3) 0.042(3) 0.026(2) 0.004(2) -0.003(2) -0.024(3)
C31 0.062(4) 0.035(3) 0.029(3) -0.001(2) -0.006(2) -0.024(3)
C32 0.058(4) 0.048(4) 0.052(4) 0.010(3) 0.008(3) -0.015(3)
C33 0.082(6) 0.043(4) 0.068(5) 0.010(3) 0.017(4) -0.013(4)
C34 0.162(10) 0.044(4) 0.039(4) 0.003(3) 0.013(5) -0.044(6)
C35 0.122(8) 0.075(6) 0.050(4) 0.016(4) -0.024(4) -0.071(6)
C36 0.075(5) 0.055(4) 0.045(3) 0.009(3) -0.023(3) -0.035(4)
C37 0.045(3) 0.043(3) 0.037(3) 0.002(2) -0.001(2) -0.017(3)
C38 0.067(4) 0.043(3) 0.044(3) 0.005(3) -0.004(3) -0.023(3)
C39 0.089(6) 0.046(4) 0.051(4) 0.011(3) -0.017(4) -0.035(4)
C40 0.076(5) 0.053(4) 0.066(4) -0.003(3) -0.011(4) -0.027(4)
C41 0.073(6) 0.080(6) 0.074(5) 0.009(4) -0.016(4) -0.041(5)
C42 0.081(5) 0.047(4) 0.049(4) 0.003(3) -0.015(3) -0.026(4)
C43 0.082(5) 0.047(4) 0.040(3) -0.003(3) -0.003(3) -0.029(4)
C44 0.074(5) 0.052(4) 0.033(3) -0.002(3) 0.002(3) -0.027(4)
C45 0.033(3) 0.054(3) 0.030(3) -0.001(2) -0.002(2) -0.016(3)
C46 0.038(3) 0.064(4) 0.045(3) 0.007(3) -0.001(2) -0.019(3)
C47 0.043(4) 0.092(6) 0.078(5) -0.020(4) 0.004(4) -0.025(4)
C48 0.052(5) 0.217(14) 0.051(4) 0.021(6) -0.011(4) -0.042(7)
C49 0.058(7) 0.34(3) 0.089(8) 0.079(12) -0.006(6) -0.048(11)
C50 0.036(5) 0.182(13) 0.108(8) 0.044(8) -0.008(5) -0.025(6)
C51 0.041(4) 0.102(7) 0.085(6) 0.004(5) -0.023(4) -0.010(4)
C52 0.052(4) 0.070(5) 0.054(4) 0.005(3) -0.015(3) -0.012(4)
C53 0.035(3) 0.043(3) 0.034(3) 0.007(2) -0.007(2) -0.017(3)
C54 0.031(3) 0.048(3) 0.043(3) 0.003(3) -0.005(2) -0.017(3)
C55 0.037(3) 0.073(4) 0.038(3) 0.001(3) -0.001(2) -0.030(3)
C56 0.049(4) 0.071(5) 0.070(5) 0.007(4) -0.008(3) -0.018(4)
C57 0.048(4) 0.065(5) 0.089(6) 0.010(4) -0.009(4) -0.025(4)
C58 0.049(4) 0.092(6) 0.060(4) 0.006(4) -0.005(3) -0.035(4)
C59 0.067(5) 0.083(6) 0.075(5) -0.014(4) 0.008(4) -0.041(5)
C60 0.050(4) 0.063(4) 0.071(5) -0.013(4) 0.007(3) -0.025(4)
O9 0.072(4) 0.144(5) 0.050(3) -0.016(3) -0.004(2) -0.064(4)
O10 0.037(2) 0.095(4) 0.051(3) 0.011(3) 0.0033(19) -0.031(3)
O11 0.038(3) 0.046(2) 0.075(3) 0.004(2) 0.011(2) -0.010(2)
O12 0.077(3) 0.051(3) 0.040(2) -0.0023(19) -0.005(2) -0.030(2)
O13 0.092(4) 0.086(4) 0.035(2) -0.006(2) 0.001(2) -0.054(3)
O14 0.064(3) 0.102(4) 0.035(2) 0.013(2) 0.002(2) -0.050(3)
O15 0.062(3) 0.071(3) 0.046(2) 0.011(2) -0.013(2) -0.035(3)
O16 0.036(2) 0.091(4) 0.052(3) -0.001(2) -0.0109(19) -0.030(3)
N5 0.051(3) 0.055(3) 0.042(3) 0.017(2) -0.011(2) -0.017(3)
C61 0.045(4) 0.079(5) 0.032(3) 0.006(3) -0.001(2) -0.030(3)
C62 0.061(5) 0.106(6) 0.036(3) 0.005(4) -0.009(3) -0.048(5)
C63 0.049(4) 0.128(7) 0.052(4) 0.012(4) -0.009(3) -0.056(5)
C64 0.038(3) 0.070(4) 0.042(3) 0.014(3) -0.001(2) -0.026(3)
C65 0.039(3) 0.046(3) 0.034(3) 0.008(2) -0.001(2) -0.018(3)
C66 0.037(3) 0.048(3) 0.039(3) 0.003(2) -0.004(2) -0.019(3)
C67 0.033(3) 0.047(3) 0.033(3) 0.004(2) 0.004(2) -0.015(3)
C68 0.041(3) 0.045(3) 0.025(2) 0.008(2) 0.004(2) -0.015(3)
C69 0.040(3) 0.047(3) 0.039(3) 0.003(3) 0.004(2) -0.012(3)
C70 0.052(4) 0.044(3) 0.039(3) 0.004(3) 0.001(3) -0.014(3)
C71 0.052(4) 0.048(3) 0.029(3) 0.002(2) -0.005(2) -0.020(3)
C72 0.046(3) 0.053(3) 0.023(2) 0.003(2) -0.004(2) -0.021(3)
C73 0.036(3) 0.050(3) 0.025(2) 0.009(2) -0.004(2) -0.015(3)
C74 0.050(4) 0.070(4) 0.021(2) 0.008(3) -0.004(2) -0.031(3)
C75 0.047(4) 0.073(4) 0.025(3) 0.004(3) -0.004(2) -0.032(3)
C76 0.061(4) 0.074(4) 0.030(3) -0.003(3) -0.001(3) -0.042(4)
C77 0.063(5) 0.082(5) 0.038(3) 0.004(3) 0.000(3) -0.043(4)
C78 0.053(4) 0.086(5) 0.029(3) 0.010(3) -0.005(3) -0.041(4)
C79 0.040(3) 0.073(4) 0.029(3) 0.007(3) -0.006(2) -0.031(3)
C80 0.043(3) 0.071(4) 0.028(3) -0.003(3) -0.005(2) -0.030(3)
C81 0.038(3) 0.079(4) 0.026(2) 0.002(3) 0.001(2) -0.028(3)
C82 0.033(3) 0.074(4) 0.024(2) -0.002(3) -0.001(2) -0.025(3)
C83 0.047(4) 0.078(5) 0.024(2) 0.003(3) -0.003(2) -0.028(3)
C84 0.041(4) 0.072(4) 0.034(3) 0.002(3) -0.007(2) -0.018(3)
C85 0.035(3) 0.077(4) 0.029(3) -0.004(3) -0.001(2) -0.026(3)
C86 0.042(3) 0.074(4) 0.021(2) 0.000(3) -0.001(2) -0.027(3)
C87 0.040(3) 0.073(4) 0.022(2) 0.002(3) -0.002(2) -0.023(3)
C88 0.044(3) 0.073(4) 0.026(2) -0.001(3) 0.002(2) -0.031(3)
C89 0.047(4) 0.048(3) 0.038(3) 0.007(3) 0.000(2) -0.014(3)
C90 0.046(4) 0.059(4) 0.046(3) 0.012(3) -0.002(3) -0.022(3)
C91 0.055(4) 0.064(4) 0.070(5) 0.014(4) -0.019(4) -0.025(4)
C92 0.055(4) 0.050(3) 0.031(3) 0.008(3) -0.009(2) -0.020(3)
C93 0.062(5) 0.059(4) 0.047(4) 0.010(3) -0.018(3) -0.018(4)
C94 0.061(5) 0.076(5) 0.055(4) 0.020(4) -0.013(3) -0.035(4)
C95 0.059(5) 0.065(5) 0.057(4) 0.011(4) -0.007(3) -0.023(4)
C96 0.053(4) 0.059(4) 0.040(3) 0.001(3) 0.004(3) -0.013(3)
C97 0.052(4) 0.074(5) 0.033(3) 0.010(3) -0.004(3) -0.027(4)
C98 0.059(2) 0.065(2) 0.059(2) -0.0030(18) -0.0064(18) -0.0190(18)
C99 0.052(3) 0.057(3) 0.056(3) -0.001(2) -0.0041(19) -0.018(2)
N6 0.054(3) 0.058(3) 0.057(3) -0.0014(18) -0.0089(19) -0.0184(19)
C100 0.059(3) 0.061(3) 0.063(3) 0.002(2) -0.007(2) -0.018(2)
C101 0.082(3) 0.086(3) 0.087(3) -0.003(2) -0.010(2) -0.027(2)
C102 0.098(5) 0.101(5) 0.100(5) -0.001(2) -0.010(2) -0.031(2)
C103 0.115(6) 0.116(6) 0.117(6) 0.000(2) -0.012(2) -0.034(3)
C104 0.093(5) 0.095(5) 0.096(5) 0.000(2) -0.010(2) -0.028(2)
C98A 0.059(2) 0.065(2) 0.059(2) -0.0030(18) -0.0064(18) -0.0190(18)
C99B 0.052(3) 0.057(3) 0.056(3) -0.001(2) -0.0041(19) -0.018(2)
N6B 0.054(3) 0.058(3) 0.057(3) -0.0014(18) -0.0089(19) -0.0184(19)
C10B 0.059(3) 0.061(3) 0.063(3) 0.002(2) -0.007(2) -0.018(2)
C11B 0.082(3) 0.086(3) 0.087(3) -0.003(2) -0.010(2) -0.027(2)
C12B 0.098(5) 0.101(5) 0.100(5) -0.001(2) -0.010(2) -0.031(2)
C13B 0.115(6) 0.116(6) 0.117(6) 0.000(2) -0.012(2) -0.034(3)
C14B 0.093(5) 0.095(5) 0.096(5) 0.000(2) -0.010(2) -0.028(2)
C105 0.040(4) 0.101(6) 0.043(3) -0.014(4) -0.001(3) -0.019(4)
C106 0.045(5) 0.109(8) 0.097(7) -0.025(6) -0.003(4) -0.020(5)
C107 0.113(4) 0.118(4) 0.115(4) -0.003(2) -0.014(2) -0.034(2)
N7 0.108(5) 0.113(5) 0.111(5) -0.002(2) -0.013(2) -0.033(2)
C108 0.113(6) 0.116(6) 0.116(6) -0.001(2) -0.012(2) -0.035(3)
C109 0.134(7) 0.134(7) 0.134(7) -0.002(2) -0.013(2) -0.040(3)
C110 0.095(5) 0.100(5) 0.097(5) -0.001(2) -0.012(2) -0.030(2)
C111 0.141(8) 0.144(8) 0.144(8) 0.000(2) -0.014(2) -0.042(3)
C112 0.129(7) 0.130(7) 0.131(7) 0.000(2) -0.013(2) -0.038(3)
C17A 0.113(4) 0.118(4) 0.115(4) -0.003(2) -0.014(2) -0.034(2)
N7A 0.108(5) 0.113(5) 0.111(5) -0.002(2) -0.013(2) -0.033(2)
C18A 0.113(6) 0.116(6) 0.116(6) -0.001(2) -0.012(2) -0.035(3)
C19A 0.134(7) 0.134(7) 0.134(7) -0.002(2) -0.013(2) -0.040(3)
C20A 0.095(5) 0.100(5) 0.097(5) -0.001(2) -0.012(2) -0.030(2)
C21A 0.141(8) 0.144(8) 0.144(8) 0.000(2) -0.014(2) -0.042(3)
C22A 0.129(7) 0.130(7) 0.131(7) 0.000(2) -0.013(2) -0.038(3)
C113 0.060(4) 0.079(5) 0.028(3) 0.002(3) -0.002(3) -0.029(4)
C114 0.097(6) 0.080(5) 0.028(3) 0.009(3) -0.011(3) -0.037(5)
C115 0.051(4) 0.051(4) 0.043(4) 0.004(3) -0.004(3) -0.013(3)
N8 0.049(3) 0.051(3) 0.044(2) 0.0021(18) -0.0049(19) -0.014(2)
C116 0.070(4) 0.070(3) 0.070(3) -0.002(2) -0.008(2) -0.020(2)
C117 0.083(4) 0.080(4) 0.078(4) 0.002(2) -0.011(2) -0.022(2)
C118 0.082(4) 0.079(4) 0.076(4) 0.001(2) -0.009(2) -0.024(2)
C119 0.086(4) 0.085(4) 0.084(4) 0.001(2) -0.006(2) -0.028(2)
C120 0.069(4) 0.070(4) 0.069(3) 0.000(2) -0.007(2) -0.022(2)
C15B 0.034(5) 0.036(5) 0.031(5) 0.003(3) -0.002(3) -0.007(3)
N8B 0.049(3) 0.051(3) 0.044(2) 0.0021(18) -0.0049(19) -0.014(2)
C16B 0.070(4) 0.070(3) 0.070(3) -0.002(2) -0.008(2) -0.020(2)
C17B 0.083(4) 0.080(4) 0.078(4) 0.002(2) -0.011(2) -0.022(2)
C18B 0.082(4) 0.079(4) 0.076(4) 0.001(2) -0.009(2) -0.024(2)
C19B 0.086(4) 0.085(4) 0.084(4) 0.001(2) -0.006(2) -0.028(2)
C20B 0.069(4) 0.070(4) 0.069(3) 0.000(2) -0.007(2) -0.022(2)
Cl1 0.0759(12) 0.0490(9) 0.0613(10) -0.0021(7) -0.0025(8) -0.0328(9)
Cl2 0.0693(13) 0.0942(15) 0.0839(13) 0.0193(12) -0.0150(10) -0.0457(12)
Cl3 0.0614(15) 0.0839(18) 0.115(2) -0.0219(16) 0.0263(14) -0.0534(14)
Cl3A 0.0614(15) 0.0839(18) 0.115(2) -0.0219(16) 0.0263(14) -0.0534(14)
Cl4 0.0612(18) 0.166(4) 0.0745(18) -0.042(2) 0.0065(13) -0.066(2)
Cl4A 0.0612(18) 0.166(4) 0.0745(18) -0.042(2) 0.0065(13) -0.066(2)
O18 0.056(3) 0.079(4) 0.062(3) -0.001(3) -0.010(2) -0.032(3)
O19 0.065(3) 0.095(4) 0.076(3) 0.024(3) -0.013(3) -0.056(3)
O20 0.043(3) 0.103(4) 0.085(4) 0.032(3) 0.001(2) -0.045(3)
O21 0.084(4) 0.078(4) 0.075(3) 0.022(3) -0.026(3) -0.052(3)
O22 0.056(4) 0.115(5) 0.101(5) -0.004(4) -0.034(3) -0.004(4)
O23 0.094(5) 0.145(7) 0.086(5) 0.005(5) -0.012(4) -0.053(5)
O24 0.242(8) 0.063(3) 0.061(3) 0.029(3) -0.048(4) -0.049(4)
O25 0.158(6) 0.091(5) 0.111(5) -0.011(4) 0.012(5) -0.070(5)
O26 0.094(5) 0.117(5) 0.114(5) -0.005(4) -0.028(4) -0.034(4)
O27 0.118(6) 0.142(6) 0.143(6) -0.019(5) -0.028(5) -0.042(5)
O28 0.107(6) 0.104(5) 0.158(7) -0.015(5) 0.017(5) -0.028(5)
O29 0.086(7) 0.113(8) 0.095(7) -0.023(6) 0.010(6) -0.033(6)
O30 0.105(8) 0.076(7) 0.094(7) -0.002(6) -0.005(6) -0.016(6)
O31 0.090(7) 0.124(9) 0.107(8) 0.004(7) -0.005(6) -0.049(7)
O32 0.109(9) 0.163(10) 0.143(10) -0.030(8) -0.022(7) -0.070(8)
O33 0.129(9) 0.127(9) 0.113(9) -0.021(7) -0.034(7) -0.005(7)
O34 0.126(10) 0.166(11) 0.138(10) -0.021(8) -0.013(8) -0.045(8)
O35 0.122(6) 0.185(8) 0.129(6) 0.028(6) -0.044(5) -0.058(6)
O36 0.064(3) 0.044(2) 0.064(3) 0.028(2) -0.057(2) -0.018(2)

loop_
_atom_type_symbol
_atom_type_description
_atom_type_scat_dispersion_real
_atom_type_scat_dispersion_imag
_atom_type_scat_source
C C 0.0181 0.0091 'International Tables Vol C Tables 4.2.6.8 and 6.1.1.4'
H H 0.0000 0.0000 'International Tables Vol C Tables 4.2.6.8 and 6.1.1.4'
Cl Cl 0.3639 0.7018 'International Tables Vol C Tables 4.2.6.8 and 6.1.1.4'
N N 0.0311 0.0180 'International Tables Vol C Tables 4.2.6.8 and 6.1.1.4'
O O 0.0492 0.0322 'International Tables Vol C Tables 4.2.6.8 and 6.1.1.4'

loop_
_geom_angle_atom_site_label_1
_geom_angle_atom_site_label_2
_geom_angle_atom_site_label_3
_geom_angle
C2 O1 H1 109.5
C4 O2 H2A 109.5
C9 O3 H3A 109.5
C11 O4 H4 109.5
C16 O5 H5A 109.5
C18 O6 H6A 109.5
C23 O7 H7A 109.5
C25 O8 H8 109.5
C36 N1 C32 121.6(6)
C36 N1 C31 119.4(6)
C32 N1 C31 119.0(5)
C44 N2 C40 121.3(6)
C44 N2 C39 119.9(6)
C40 N2 C39 118.8(6)
C52 N3 C48 119.2(7)
C52 N3 C47 121.4(7)
C48 N3 C47 119.3(6)
C60 N4 C56 119.8(6)
C60 N4 C55 121.1(6)
C56 N4 C55 119.1(7)
C6 C1 C2 117.1(5)
C6 C1 C28 123.7(5)
C2 C1 C28 119.2(5)
O1 C2 C3 120.9(5)
O1 C2 C1 117.9(5)
C3 C2 C1 121.2(5)
C4 C3 C2 119.7(5)
C4 C3 H3B 120.1
C2 C3 H3B 120.1
O2 C4 C3 121.1(5)
O2 C4 C5 117.5(5)
C3 C4 C5 121.4(5)
C4 C5 C6 116.9(5)
C4 C5 C7 120.1(4)
C6 C5 C7 122.8(5)
C1 C6 C5 123.6(5)
C1 C6 H6B 118.2
C5 C6 H6B 118.2
C8 C7 C5 112.0(4)
C8 C7 C29 111.7(5)
C5 C7 C29 112.4(4)
C8 C7 H7B 106.8
C5 C7 H7B 106.8
C29 C7 H7B 106.8
C9 C8 C13 116.9(4)
C9 C8 C7 121.3(5)
C13 C8 C7 121.6(4)
O3 C9 C10 121.1(5)
O3 C9 C8 117.8(5)
C10 C9 C8 121.0(5)
C9 C10 C11 120.9(5)
C9 C10 H10E 119.5
C11 C10 H10E 119.5
O4 C11 C10 121.8(5)
O4 C11 C12 117.5(5)
C10 C11 C12 120.7(5)
C11 C12 C13 117.0(5)
C11 C12 C14 121.1(4)
C13 C12 C14 121.6(4)
C8 C13 C12 123.4(5)
C8 C13 H13B 118.3
C12 C13 H13B 118.3
C15 C14 C37 112.8(5)
C15 C14 C12 113.2(4)
C37 C14 C12 109.7(4)
C15 C14 H14B 106.9
C37 C14 H14B 106.9
C12 C14 H14B 106.9
C20 C15 C16 116.9(5)
C20 C15 C14 122.4(5)
C16 C15 C14 120.7(4)
C17 C16 O5 121.6(5)
C17 C16 C15 121.6(5)
O5 C16 C15 116.8(5)
C16 C17 C18 120.6(5)
C16 C17 H17 119.7
C18 C17 H17 119.7
O6 C18 C17 116.8(5)
O6 C18 C19 122.7(5)
C17 C18 C19 120.4(5)
C18 C19 C20 117.8(5)
C18 C19 C21 119.6(5)
C20 C19 C21 122.6(5)
C19 C20 C15 122.5(5)
C19 C20 H20 118.7
C15 C20 H20 118.7
C19 C21 C45 114.5(5)
C19 C21 C22 110.6(4)
C45 C21 C22 110.6(4)
C19 C21 H21 106.9
C45 C21 H21 106.9
C22 C21 H21 106.9
C23 C22 C27 118.1(4)
C23 C22 C21 122.4(4)
C27 C22 C21 119.4(5)
O7 C23 C22 117.3(4)
O7 C23 C24 121.2(5)
C22 C23 C24 121.5(4)
C23 C24 C25 118.7(5)
C23 C24 H24 120.7
C25 C24 H24 120.7
O8 C25 C26 118.0(4)
O8 C25 C24 120.6(4)
C26 C25 C24 121.4(4)
C25 C26 C27 117.9(4)
C25 C26 C28 122.9(4)
C27 C26 C28 119.0(5)
C26 C27 C22 122.3(5)
C26 C27 H27 118.9
C22 C27 H27 118.9
C26 C28 C1 110.7(4)
C26 C28 C53 110.4(4)
C1 C28 C53 113.1(4)
C26 C28 H28 107.4
C1 C28 H28 107.4
C53 C28 H28 107.4
C30 C29 C7 114.9(4)
C30 C29 H29A 108.6
C7 C29 H29A 108.6
C30 C29 H29B 108.6
C7 C29 H29B 108.6
H29A C29 H29B 107.5
C29 C30 C31 113.2(4)
C29 C30 H30A 108.9
C31 C30 H30A 108.9
C29 C30 H30B 108.9
C31 C30 H30B 108.9
H30A C30 H30B 107.7
N1 C31 C30 109.5(5)
N1 C31 H31A 109.8
C30 C31 H31A 109.8
N1 C31 H31B 109.8
C30 C31 H31B 109.8
H31A C31 H31B 108.2
N1 C32 C33 120.0(7)
N1 C32 H32 120.0
C33 C32 H32 120.0
C32 C33 C34 119.4(8)
C32 C33 H33 120.3
C34 C33 H33 120.3
C35 C34 C33 119.9(7)
C35 C34 H34 120.1
C33 C34 H34 120.1
C34 C35 C36 119.4(8)
C34 C35 H35 120.3
C36 C35 H35 120.3
N1 C36 C35 119.7(8)
N1 C36 H36 120.2
C35 C36 H36 120.2
C38 C37 C14 113.0(5)
C38 C37 H37A 109.0
C14 C37 H37A 109.0
C38 C37 H37B 109.0
C14 C37 H37B 109.0
H37A C37 H37B 107.8
C37 C38 C39 112.7(5)
C37 C38 H38A 109.1
C39 C38 H38A 109.1
C37 C38 H38B 109.1
C39 C38 H38B 109.1
H38A C38 H38B 107.8
N2 C39 C38 109.7(5)
N2 C39 H39A 109.7
C38 C39 H39A 109.7
N2 C39 H39B 109.7
C38 C39 H39B 109.7
H39A C39 H39B 108.2
N2 C40 C41 119.1(8)
N2 C40 H40 120.5
C41 C40 H40 120.5
C42 C41 C40 119.7(8)
C42 C41 H41 120.1
C40 C41 H41 120.1
C41 C42 C43 119.4(7)
C41 C42 H42 120.3
C43 C42 H42 120.3
C44 C43 C42 119.9(7)
C44 C43 H43 120.0
C42 C43 H43 120.0
C43 C44 N2 120.6(7)
C43 C44 H44 119.7
N2 C44 H44 119.7
C21 C45 C46 111.8(5)
C21 C45 H45A 109.3
C46 C45 H45A 109.3
C21 C45 H45B 109.3
C46 C45 H45B 109.3
H45A C45 H45B 107.9
C47 C46 C45 112.2(6)
C47 C46 H46A 109.2
C45 C46 H46A 109.2
C47 C46 H46B 109.2
C45 C46 H46B 109.2
H46A C46 H46B 107.9
C46 C47 N3 112.6(7)
C46 C47 H47A 109.1
N3 C47 H47A 109.1
C46 C47 H47B 109.1
N3 C47 H47B 109.1
H47A C47 H47B 107.8
C49 C48 N3 120.7(8)
C49 C48 H48 119.6
N3 C48 H48 119.6
C48 C49 C50 119.6(11)
C48 C49 H49 120.2
C50 C49 H49 120.2
C51 C50 C49 118.5(9)
C51 C50 H50 120.7
C49 C50 H50 120.7
C50 C51 C52 121.6(8)
C50 C51 H51 119.2
C52 C51 H51 119.2
C51 C52 N3 120.1(7)
C51 C52 H52 119.9
N3 C52 H52 119.9
C54 C53 C28 114.4(5)
C54 C53 H53A 108.7
C28 C53 H53A 108.7
C54 C53 H53B 108.7
C28 C53 H53B 108.7
H53A C53 H53B 107.6
C55 C54 C53 112.2(5)
C55 C54 H54A 109.2
C53 C54 H54A 109.2
C55 C54 H54B 109.2
C53 C54 H54B 109.2
H54A C54 H54B 107.9
N4 C55 C54 110.7(5)
N4 C55 H55A 109.5
C54 C55 H55A 109.5
N4 C55 H55B 109.5
C54 C55 H55B 109.5
H55A C55 H55B 108.1
N4 C56 C57 120.7(8)
N4 C56 H56 119.7
C57 C56 H56 119.7
C56 C57 C58 118.3(8)
C56 C57 H57 120.9
C58 C57 H57 120.9
C59 C58 C57 120.3(7)
C59 C58 H58 119.8
C57 C58 H58 119.8
C60 C59 C58 117.7(9)
C60 C59 H59 121.2
C58 C59 H59 121.2
N4 C60 C59 123.2(8)
N4 C60 H60 118.4
C59 C60 H60 118.4
C62 O9 H9A 109.5
C64 O10 H10A 109.5
C69 O11 H11 109.5
C76 O13 H13 109.5
C78 O14 H14A 109.5
C83 O15 H15A 109.5
C85 O16 H16A 109.5
C96 N5 C92 119.7(6)
C96 N5 C91 118.6(7)
C92 N5 C91 121.5(6)
C66 C61 C62 116.9(6)
C66 C61 C88 123.4(5)
C62 C61 C88 119.7(6)
O9 C62 C61 120.0(6)
O9 C62 C63 119.6(6)
C61 C62 C63 120.4(6)
C64 C63 C62 120.1(6)
C64 C63 H63 119.9
C62 C63 H63 119.9
O10 C64 C63 120.8(6)
O10 C64 C65 117.8(6)
C63 C64 C65 121.4(6)
C64 C65 C66 116.3(5)
C64 C65 C67 119.8(5)
C66 C65 C67 123.8(5)
C61 C66 C65 124.8(5)
C61 C66 H66 117.6
C65 C66 H66 117.6
C65 C67 C68 114.5(4)
C65 C67 C89 111.8(5)
C68 C67 C89 112.6(5)
C65 C67 H67 105.7
C68 C67 H67 105.7
C89 C67 H67 105.7
C69 C68 C73 118.1(6)
C69 C68 C67 118.9(5)
C73 C68 C67 122.8(5)
O11 C69 C68 118.5(6)
O11 C69 C70 121.5(6)
C68 C69 C70 120.0(6)
C71 C70 C69 121.4(6)
C71 C70 H70 119.3
C69 C70 H70 119.3
C70 C71 O12 117.0(6)
C70 C71 C72 120.4(6)
O12 C71 C72 122.6(6)
C73 C72 C71 117.6(5)
C73 C72 C74 124.0(6)
C71 C72 C74 118.4(5)
C72 C73 C68 122.5(6)
C72 C73 H73 118.7
C68 C73 H73 118.7
C75 C74 C72 110.9(4)
C75 C74 C97 110.8(6)
C72 C74 C97 113.1(5)
C75 C74 H74 107.2
C72 C74 H74 107.2
C97 C74 H74 107.2
C76 C75 C80 117.1(5)
C76 C75 C74 123.1(5)
C80 C75 C74 119.8(6)
O13 C76 C77 120.6(6)
O13 C76 C75 117.2(5)
C77 C76 C75 122.2(6)
C76 C77 C78 118.2(7)
C76 C77 H77 120.9
C78 C77 H77 120.9
C79 C78 O14 118.5(6)
C79 C78 C77 122.0(6)
O14 C78 C77 119.5(6)
C78 C79 C80 117.6(6)
C78 C79 C81 122.5(5)
C80 C79 C81 119.8(6)
C79 C80 C75 123.0(6)
C79 C80 H80 118.5
C75 C80 H80 118.5
C82 C81 C79 109.9(5)
C82 C81 C105 114.3(6)
C79 C81 C105 109.6(5)
C82 C81 H81 107.6
C79 C81 H81 107.6
C105 C81 H81 107.6
C87 C82 C83 117.4(5)
C87 C82 C81 123.9(6)
C83 C82 C81 118.7(6)
O15 C83 C84 121.7(6)
O15 C83 C82 117.2(5)
C84 C83 C82 121.1(6)
C83 C84 C85 119.8(6)
C83 C84 H84 120.1
C85 C84 H84 120.1
O16 C85 C84 120.4(6)
O16 C85 C86 118.2(6)
C84 C85 C86 121.4(5)
C85 C86 C87 117.8(6)
C85 C86 C88 119.7(5)
C87 C86 C88 122.4(6)
C82 C87 C86 122.3(6)
C82 C87 H87 118.8
C86 C87 H87 118.8
C86 C88 C61 113.0(6)
C86 C88 C113 112.7(5)
C61 C88 C113 110.7(5)
C86 C88 H88 106.7
C61 C88 H88 106.7
C113 C88 H88 106.7
C90 C89 C67 110.9(5)
C90 C89 H89A 109.5
C67 C89 H89A 109.5
C90 C89 H89B 109.5
C67 C89 H89B 109.5
H89A C89 H89B 108.0
C89 C90 C91 113.6(5)
C89 C90 H90A 108.8
C91 C90 H90A 108.8
C89 C90 H90B 108.8
C91 C90 H90B 108.8
H90A C90 H90B 107.7
N5 C91 C90 109.2(5)
N5 C91 H91A 109.8
C90 C91 H91A 109.8
N5 C91 H91B 109.8
C90 C91 H91B 109.8
H91A C91 H91B 108.3
C93 C92 N5 119.1(7)
C93 C92 H92 120.4
N5 C92 H92 120.4
C92 C93 C94 122.8(7)
C92 C93 H93 118.6
C94 C93 H93 118.6
C93 C94 C95 117.2(7)
C93 C94 H94 121.4
C95 C94 H94 121.4
C96 C95 C94 119.8(8)
C96 C95 H95 120.1
C94 C95 H95 120.1
C95 C96 N5 121.4(7)
C95 C96 H96 119.3
N5 C96 H96 119.3
C98A C97 C74 112.2(6)
C98 C97 C74 112.2(6)
C98 C97 H97A 109.2
C74 C97 H97A 109.2
C98 C97 H97B 109.2
C74 C97 H97B 109.2
H97A C97 H97B 107.9
C99 C98 C97 112.0(7)
C99 C98 H98A 109.2
C97 C98 H98A 109.2
C99 C98 H98B 109.2
C97 C98 H98B 109.2
H98A C98 H98B 107.9
C98 C99 N6 104.2(8)
C98 C99 H99A 110.9
N6 C99 H99A 110.9
C98 C99 H99B 110.9
N6 C99 H99B 110.9
H99A C99 H99B 108.9
C100 N6 C104 120.0
C100 N6 C99 104.1(7)
C104 N6 C99 135.0(7)
C101 C100 N6 120.0
C101 C100 H100 120.0
N6 C100 H100 120.0
C100 C101 C102 120.0
C100 C101 H101 120.0
C102 C101 H101 120.0
C101 C102 C103 120.0
C101 C102 H102 120.0
C103 C102 H102 120.0
C104 C103 C102 120.0
C104 C103 H103 120.0
C102 C103 H103 120.0
C103 C104 N6 120.0
C103 C104 H104 120.0
N6 C104 H104 120.0
C97 C98A C99B 113.3(8)
C97 C98A H98C 108.9
C99B C98A H98C 108.9
C97 C98A H98D 108.9
C99B C98A H98D 108.9
H98C C98A H98D 107.7
C98A C99B N6B 91.9(9)
C98A C99B H99C 113.3
N6B C99B H99C 113.3
C98A C99B H99D 113.3
N6B C99B H99D 113.3
H99C C99B H99D 110.6
C10B N6B C14B 120.0
C10B N6B C99B 93.0(9)
C14B N6B C99B 146.3(10)
C11B C10B N6B 120.0
C11B C10B H10B 120.0
N6B C10B H10B 120.0
C10B C11B C12B 120.0
C10B C11B H11B 120.0
C12B C11B H11B 120.0
C11B C12B C13B 120.0
C11B C12B H12B 120.0
C13B C12B H12B 120.0
C14B C13B C12B 120.0
C14B C13B H13B 120.0
C12B C13B H13B 120.0
C13B C14B N6B 120.0
C13B C14B H14B 120.0
N6B C14B H14B 120.0
C106 C105 C81 114.7(8)
C106 C105 H10B 108.6
C81 C105 H10B 108.6
C106 C105 H10C 108.6
C81 C105 H10C 108.6
H10B C105 H10C 107.6
C17A C106 C105 119.9(10)
C107 C106 C105 119.9(10)
C17A C106 N7A 49.1(11)
C105 C106 N7A 168.1(11)
C107 C106 H10D 107.4
C105 C106 H10D 107.4
C107 C106 H10F 107.4
C105 C106 H10F 107.4
H10D C106 H10F 106.9
C106 C107 N7 119.9(12)
C106 C107 H10G 107.3
N7 C107 H10G 107.3
C106 C107 H10H 107.3
N7 C107 H10H 107.3
H10G C107 H10H 106.9
C108 N7 C112 120.0
C108 N7 C107 119.5(10)
C112 N7 C107 120.5(10)
C109 C108 N7 120.0
C109 C108 H108 120.0
N7 C108 H108 120.0
C110 C109 C108 120.0
C110 C109 H109 120.0
C108 C109 H109 120.0
C109 C110 C111 120.0
C109 C110 H110 120.0
C111 C110 H110 120.0
C112 C111 C110 120.0
C112 C111 H111 120.0
C110 C111 H111 120.0
C111 C112 N7 120.0
C111 C112 H112 120.0
N7 C112 H112 120.0
C106 C17A N7A 87.8(14)
C106 C17A H17A 114.0
N7A C17A H17A 114.0
C106 C17A H17D 114.0
N7A C17A H17D 114.0
H17A C17A H17D 111.2
C18A N7A C22A 120.0
C18A N7A C17A 93.7(15)
C22A N7A C17A 134.9(16)
C18A N7A C106 103.9(13)
C22A N7A C106 134.8(13)
C17A N7A C106 43.1(9)
C19A C18A N7A 120.0
C19A C18A H18A 120.0
N7A C18A H18A 120.0
C18A C19A C20A 120.0
C18A C19A H19A 120.0
C20A C19A H19A 120.0
C19A C20A C21A 120.0
C19A C20A H20A 120.0
C21A C20A H20A 120.0
C22A C21A C20A 120.0
C22A C21A H21A 120.0
C20A C21A H21A 120.0
C21A C22A N7A 120.0
C21A C22A H22A 120.0
N7A C22A H22A 120.0
C114 C113 C88 114.9(6)
C114 C113 H11A 108.5
C88 C113 H11A 108.5
C114 C113 H11C 108.5
C88 C113 H11C 108.5
H11A C113 H11C 107.5
C113 C114 C115 111.7(7)
C113 C114 C15B 116.3(8)
C113 C114 H11D 109.3
C115 C114 H11D 109.3
C113 C114 H11E 109.3
C115 C114 H11E 109.3
H11D C114 H11E 107.9
N8 C115 C114 108.0(9)
N8 C115 H11F 110.1
C114 C115 H11F 110.1
N8 C115 H11G 110.1
C114 C115 H11G 110.1
H11F C115 H11G 108.4
C116 N8 C120 120.0
C116 N8 C115 121.5(8)
C120 N8 C115 118.4(8)
C117 C116 N8 120.0
C117 C116 H116 120.0
N8 C116 H116 120.0
C116 C117 C118 120.0
C116 C117 H117 120.0
C118 C117 H117 120.0
C119 C118 C117 120.0
C119 C118 H118 120.0
C117 C118 H118 120.0
C120 C119 C118 120.0
C120 C119 H119 120.0
C118 C119 H119 120.0
C119 C120 N8 120.0
C119 C120 H120 120.0
N8 C120 H120 120.0
N8B C15B C114 110.9(12)
N8B C15B H11H 109.5
C114 C15B H11H 109.5
N8B C15B H11I 109.5
C114 C15B H11I 109.5
H11H C15B H11I 108.0
C16B N8B C20B 120.0
C16B N8B C15B 117.5(12)
C20B N8B C15B 122.5(12)
N8B C16B C17B 120.0
N8B C16B H16B 120.0
C17B C16B H16B 120.0
C18B C17B C16B 120.0
C18B C17B H17B 120.0
C16B C17B H17B 120.0
C19B C18B C17B 120.0
C19B C18B H18B 120.0
C17B C18B H18B 120.0
C18B C19B C20B 120.0
C18B C19B H19B 120.0
C20B C19B H19B 120.0
C19B C20B N8B 120.0
C19B C20B H20B 120.0
N8B C20B H20B 120.0
H19C O19 H19D 104.5
H20C O20 H20D 103.9
H21B O21 H21C 104.0
H23A O23 H23B 104.5
H24A O24 H24B 104.5
H25A O25 H25B 104.0
H26A O26 H26B 104.0
H27A O27 H27B 104.0
H28A O28 H28B 104.0
H29C O29 H29D 104.5
H30C O30 H30D 103.9
H31C O31 H31D 104.0
H32A O32 H32B 104.0
H33A O33 H33B 104.0
H34A O34 H34B 104.0
H35A O35 H35B 104.0
H36A O36 H36B 104.0

loop_
_geom_bond_atom_site_label_1
_geom_bond_atom_site_label_2
_geom_bond_distance
O1 C2 1.378(6)
O1 H1 0.8400
O2 C4 1.369(6)
O2 H2A 0.8400
O3 C9 1.373(7)
O3 H3A 0.8400
O4 C11 1.375(6)
O4 H4 0.8400
O5 C16 1.378(6)
O5 H5A 0.8400
O6 C18 1.357(6)
O6 H6A 0.8400
O7 C23 1.374(6)
O7 H7A 0.8400
O8 C25 1.363(6)
O8 H8 0.8400
N1 C36 1.345(8)
N1 C32 1.345(9)
N1 C31 1.471(7)
N2 C44 1.351(10)
N2 C40 1.353(10)
N2 C39 1.510(8)
N3 C52 1.349(9)
N3 C48 1.351(11)
N3 C47 1.488(9)
N4 C60 1.312(10)
N4 C56 1.332(10)
N4 C55 1.489(8)
C1 C6 1.384(7)
C1 C2 1.395(8)
C1 C28 1.523(7)
C2 C3 1.385(7)
C3 C4 1.382(8)
C3 H3B 0.9500
C4 C5 1.391(8)
C5 C6 1.396(7)
C5 C7 1.527(7)
C6 H6B 0.9500
C7 C8 1.525(6)
C7 C29 1.528(9)
C7 H7B 1.0000
C8 C9 1.394(7)
C8 C13 1.398(7)
C9 C10 1.374(8)
C10 C11 1.383(8)
C10 H10E 0.9500
C11 C12 1.395(7)
C12 C13 1.401(7)
C12 C14 1.525(7)
C13 H13B 0.9500
C14 C15 1.519(7)
C14 C37 1.520(9)
C14 H14B 1.0000
C15 C20 1.401(7)
C15 C16 1.406(8)
C16 C17 1.366(8)
C17 C18 1.386(7)
C17 H17 0.9500
C18 C19 1.401(8)
C19 C20 1.401(7)
C19 C21 1.522(7)
C20 H20 0.9500
C21 C45 1.527(9)
C21 C22 1.529(7)
C21 H21 1.0000
C22 C23 1.382(8)
C22 C27 1.398(7)
C23 C24 1.395(7)
C24 C25 1.401(7)
C24 H24 0.9500
C25 C26 1.387(7)
C26 C27 1.393(7)
C26 C28 1.511(7)
C27 H27 0.9500
C28 C53 1.529(8)
C28 H28 1.0000
C29 C30 1.526(7)
C29 H29A 0.9900
C29 H29B 0.9900
C30 C31 1.535(7)
C30 H30A 0.9900
C30 H30B 0.9900
C31 H31A 0.9900
C31 H31B 0.9900
C32 C33 1.360(11)
C32 H32 0.9500
C33 C34 1.394(14)
C33 H33 0.9500
C34 C35 1.354(15)
C34 H34 0.9500
C35 C36 1.386(11)
C35 H35 0.9500
C36 H36 0.9500
C37 C38 1.512(8)
C37 H37A 0.9900
C37 H37B 0.9900
C38 C39 1.516(9)
C38 H38A 0.9900
C38 H38B 0.9900
C39 H39A 0.9900
C39 H39B 0.9900
C40 C41 1.383(11)
C40 H40 0.9500
C41 C42 1.371(12)
C41 H41 0.9500
C42 C43 1.387(11)
C42 H42 0.9500
C43 C44 1.338(9)
C43 H43 0.9500
C44 H44 0.9500
C45 C46 1.541(8)
C45 H45A 0.9900
C45 H45B 0.9900
C46 C47 1.486(11)
C46 H46A 0.9900
C46 H46B 0.9900
C47 H47A 0.9900
C47 H47B 0.9900
C48 C49 1.337(16)
C48 H48 0.9500
C49 C50 1.385(16)
C49 H49 0.9500
C50 C51 1.332(14)
C50 H50 0.9500
C51 C52 1.337(12)
C51 H51 0.9500
C52 H52 0.9500
C53 C54 1.525(7)
C53 H53A 0.9900
C53 H53B 0.9900
C54 C55 1.515(8)
C54 H54A 0.9900
C54 H54B 0.9900
C55 H55A 0.9900
C55 H55B 0.9900
C56 C57 1.369(11)
C56 H56 0.9500
C57 C58 1.370(12)
C57 H57 0.9500
C58 C59 1.366(13)
C58 H58 0.9500
C59 C60 1.342(11)
C59 H59 0.9500
C60 H60 0.9500
O9 C62 1.359(8)
O9 H9A 0.8400
O10 C64 1.371(8)
O10 H10A 0.8400
O11 C69 1.357(8)
O11 H11 0.8400
O12 C71 1.357(7)
O13 C76 1.382(8)
O13 H13 0.8400
O14 C78 1.376(7)
O14 H14A 0.8400
O15 C83 1.368(8)
O15 H15A 0.8400
O16 C85 1.379(7)
O16 H16A 0.8400
N5 C96 1.360(9)
N5 C92 1.365(9)
N5 C91 1.440(9)
C61 C66 1.374(9)
C61 C62 1.392(9)
C61 C88 1.519(8)
C62 C63 1.400(10)
C63 C64 1.374(10)
C63 H63 0.9500
C64 C65 1.389(8)
C65 C66 1.392(8)
C65 C67 1.522(8)
C66 H66 0.9500
C67 C68 1.525(8)
C67 C89 1.539(8)
C67 H67 1.0000
C68 C69 1.390(9)
C68 C73 1.394(8)
C69 C70 1.395(9)
C70 C71 1.357(9)
C70 H70 0.9500
C71 C72 1.412(9)
C72 C73 1.391(8)
C72 C74 1.527(8)
C73 H73 0.9500
C74 C75 1.510(7)
C74 C97 1.545(10)
C74 H74 1.0000
C75 C76 1.385(9)
C75 C80 1.388(9)
C76 C77 1.383(9)
C77 C78 1.392(10)
C77 H77 0.9500
C78 C79 1.375(10)
C79 C80 1.386(8)
C79 C81 1.532(9)
C80 H80 0.9500
C81 C82 1.513(8)
C81 C105 1.548(11)
C81 H81 1.0000
C82 C87 1.388(9)
C82 C83 1.399(10)
C83 C84 1.378(9)
C84 C85 1.379(10)
C84 H84 0.9500
C85 C86 1.379(10)
C86 C87 1.401(8)
C86 C88 1.518(9)
C87 H87 0.9500
C88 C113 1.542(10)
C88 H88 1.0000
C89 C90 1.497(8)
C89 H89A 0.9900
C89 H89B 0.9900
C90 C91 1.545(9)
C90 H90A 0.9900
C90 H90B 0.9900
C91 H91A 0.9900
C91 H91B 0.9900
C92 C93 1.349(10)
C92 H92 0.9500
C93 C94 1.360(12)
C93 H93 0.9500
C94 C95 1.406(12)
C94 H94 0.9500
C95 C96 1.343(10)
C95 H95 0.9500
C96 H96 0.9500
C97 C98A 1.540(10)
C97 C98 1.540(10)
C97 H97A 0.9900
C97 H97B 0.9900
C98 C99 1.460(15)
C98 H98A 0.9900
C98 H98B 0.9900
C99 N6 1.716(11)
C99 H99A 0.9900
C99 H99B 0.9900
N6 C100 1.3900
N6 C104 1.3900
C100 C101 1.3900
C100 H100 0.9500
C101 C102 1.3900
C101 H101 0.9500
C102 C103 1.3900
C102 H102 0.9500
C103 C104 1.3900
C103 H103 0.9500
C104 H104 0.9500
C98A C99B 1.68(2)
C98A H98C 0.9900
C98A H98D 0.9900
C99B N6B 1.717(11)
C99B H99C 0.9900
C99B H99D 0.9900
N6B C10B 1.3900
N6B C14B 1.3900
C10B C11B 1.3900
C10B H10B 0.9500
C11B C12B 1.3900
C11B H11B 0.9500
C12B C13B 1.3900
C12B H12B 0.9500
C13B C14B 1.3900
C13B H13B 0.9500
C14B H14B 0.9500
C105 C106 1.513(11)
C105 H10B 0.9900
C105 H10C 0.9900
C106 C17A 1.329(17)
C106 C107 1.329(17)
C106 N7A 1.94(2)
C106 H10D 0.9900
C106 H10F 0.9900
C107 N7 1.490(17)
C107 H10G 0.9900
C107 H10H 0.9900
N7 C108 1.3900
N7 C112 1.3900
C108 C109 1.3900
C108 H108 0.9500
C109 C110 1.3900
C109 H109 0.9500
C110 C111 1.3900
C110 H110 0.9500
C111 C112 1.3900
C111 H111 0.9500
C112 H112 0.9500
C17A N7A 1.47(3)
C17A H17A 0.9900
C17A H17D 0.9900
N7A C18A 1.3900
N7A C22A 1.3900
C18A C19A 1.3900
C18A H18A 0.9500
C19A C20A 1.3900
C19A H19A 0.9500
C20A C21A 1.3900
C20A H20A 0.9500
C21A C22A 1.3900
C21A H21A 0.9500
C22A H22A 0.9500
C113 C114 1.520(11)
C113 H11A 0.9900
C113 H11C 0.9900
C114 C115 1.540(14)
C114 C15B 1.555(19)
C114 H11D 0.9900
C114 H11E 0.9900
C115 N8 1.434(14)
C115 H11F 0.9900
C115 H11G 0.9900
N8 C116 1.3900
N8 C120 1.3900
C116 C117 1.3900
C116 H116 0.9500
C117 C118 1.3900
C117 H117 0.9500
C118 C119 1.3900
C118 H118 0.9500
C119 C120 1.3900
C119 H119 0.9500
C120 H120 0.9500
C15B N8B 1.45(2)
C15B H11H 0.9900
C15B H11I 0.9900
N8B C16B 1.3900
N8B C20B 1.3900
C16B C17B 1.3900
C16B H16B 0.9500
C17B C18B 1.3900
C17B H17B 0.9500
C18B C19B 1.3900
C18B H18B 0.9500
C19B C20B 1.3900
C19B H19B 0.9500
C20B H20B 0.9500
Cl3A Cl4A 1.264(12)
O19 H19C 0.8700
O19 H19D 0.8700
O20 H20C 0.8701
O20 H20D 0.8700
O21 H21B 0.8709
O21 H21C 0.8705
O22 H22C 0.8701
O23 H23A 0.8702
O23 H23B 0.8700
O24 H24A 0.8684
O24 H24B 0.8726
O25 H25A 0.8702
O25 H25B 0.8702
O26 H26A 0.8704
O26 H26B 0.8703
O27 H27A 0.8700
O27 H27B 0.8700
O28 H28A 0.8701
O28 H28B 0.8701
O29 H29C 0.8701
O29 H29D 0.8700
O30 H30C 0.8716
O30 H30D 0.8701
O31 H31C 0.8701
O31 H31D 0.8701
O32 H32A 0.8701
O32 H32B 0.8702
O33 H33A 0.8705
O33 H33B 0.8700
O34 H34A 0.8701
O34 H34B 0.8700
O35 H35A 0.8702
O35 H35B 0.8705
O36 H36A 0.8702
O36 H36B 0.8705

loop_
_geom_hbond_atom_site_label_D
_geom_hbond_atom_site_label_H
_geom_hbond_atom_site_label_A
_geom_hbond_distance_DH
_geom_hbond_distance_HA
_geom_hbond_distance_DA
_geom_hbond_angle_DHA
_geom_hbond_site_symmetry_A
_geom_hbond_publ_flag
O2 H2A O28 0.84 2.00 2.816(11) 165 . yes
O3 H3A O20 0.84 2.29 3.002(6) 143 . yes
O5 H5A O22 0.84 1.95 2.771(8) 165 . yes
O6 H6A O7 0.84 2.09 2.905(6) 162 . yes
O7 H7A O21 0.84 1.85 2.670(6) 164 . yes
C30 H30B O12 0.99 2.43 3.337(7) 153 2_666 yes
C31 H31A O1 0.99 2.39 3.302(7) 153 2_667 yes
C31 H31A O8 0.99 2.50 3.149(7) 123 2_667 yes
C31 H31B O3 0.99 2.42 3.309(8) 149 . yes
C38 H38A O12 0.99 2.55 3.317(8) 134 2_666 yes
C51 H51 O4 0.95 2.52 3.385(9) 151 1_655 yes
C55 H55B O2 0.99 2.58 3.425(8) 144 2_667 yes
C59 H59 O5 0.95 2.59 3.223(10) 125 1_655 yes
O11 H11 O30 0.84 2.01 2.671(15) 134 1_655 yes
O13 H13 O19 0.84 2.37 3.061(7) 140 . yes
O14 H14A O24 0.84 2.55 3.136(9) 128 . yes
O15 H15A O36 0.84 2.14 2.929(6) 156 . yes
O16 H16A O35 0.84 2.05 2.825(11) 152 . yes
C90 H90B O6 0.99 2.51 3.303(9) 136 2_676 yes
C103 H103 O31 0.95 2.58 3.321(19) 135 . yes
C107 H10G O16 0.99 2.54 3.407(16) 146 2_676 yes
C108 H108 O14 0.95 2.48 3.331(11) 150 . yes
C111 H111 O16 0.95 2.47 3.178(12) 131 1_455 yes
C114 H11E O6 0.99 2.32 3.275(9) 162 2_676 yes
C115 H11F O14 0.99 2.54 3.217(13) 126 2_676 yes
C115 H11F O15 0.99 2.53 3.433(15) 152 2_676 yes
C115 H11G O9 0.99 2.26 3.135(18) 147 . yes
C120 H120 O9 0.95 2.59 3.380(11) 141 . yes
O19 H19C O34 0.87 2.31 2.87(2) 123 . yes
O19 H19D O13 0.87 2.40 3.061(7) 134 . yes
O21 H21B O7 0.87 2.18 2.670(6) 115 . yes
O21 H21C O23 0.87 2.23 2.900(11) 133 . yes
O22 H22C O26 0.87 2.39 2.881(11) 116 1_455 yes
O23 H23A O26 0.87 2.08 2.833(11) 144 . yes
O23 H23B O35 0.87 2.08 2.817(13) 142 . yes
O27 H27A O33 0.87 2.14 2.89(2) 143 . yes
O28 H28B O29 0.87 2.32 2.913(19) 126 . yes
O30 H30C O11 0.87 2.06 2.671(15) 126 1_455 yes
O31 H31C O24 0.87 2.25 3.110(17) 173 . yes

loop_
_geom_torsion_atom_site_label_1
_geom_torsion_atom_site_label_2
_geom_torsion_atom_site_label_3
_geom_torsion_atom_site_label_4
_geom_torsion
C6 C1 C2 O1 -177.9(4)
C28 C1 C2 O1 2.1(6)
C6 C1 C2 C3 1.6(6)
C28 C1 C2 C3 -178.4(4)
O1 C2 C3 C4 176.6(4)
C1 C2 C3 C4 -2.9(7)
C2 C3 C4 O2 -178.9(4)
C2 C3 C4 C5 2.0(7)
O2 C4 C5 C6 -179.0(4)
C3 C4 C5 C6 0.1(7)
O2 C4 C5 C7 -2.6(6)
C3 C4 C5 C7 176.6(4)
C2 C1 C6 C5 0.6(7)
C28 C1 C6 C5 -179.4(4)
C4 C5 C6 C1 -1.5(7)
C7 C5 C6 C1 -177.8(4)
C4 C5 C7 C8 76.2(6)
C6 C5 C7 C8 -107.6(5)
C4 C5 C7 C29 -157.1(4)
C6 C5 C7 C29 19.1(6)
C5 C7 C8 C9 -126.1(6)
C29 C7 C8 C9 106.9(6)
C5 C7 C8 C13 59.3(7)
C29 C7 C8 C13 -67.7(7)
C13 C8 C9 O3 176.7(6)
C7 C8 C9 O3 1.8(9)
C13 C8 C9 C10 -2.0(10)
C7 C8 C9 C10 -176.8(6)
O3 C9 C10 C11 -176.4(6)
C8 C9 C10 C11 2.1(11)
C9 C10 C11 O4 178.1(6)
C9 C10 C11 C12 -0.9(10)
O4 C11 C12 C13 -179.5(6)
C10 C11 C12 C13 -0.5(9)
O4 C11 C12 C14 -4.5(9)
C10 C11 C12 C14 174.5(6)
C9 C8 C13 C12 0.6(9)
C7 C8 C13 C12 175.4(6)
C11 C12 C13 C8 0.6(9)
C14 C12 C13 C8 -174.4(5)
C11 C12 C14 C15 130.2(6)
C13 C12 C14 C15 -55.0(7)
C11 C12 C14 C37 -102.8(6)
C13 C12 C14 C37 72.0(7)
C37 C14 C15 C20 -28.8(6)
C12 C14 C15 C20 96.5(6)
C37 C14 C15 C16 147.7(5)
C12 C14 C15 C16 -87.0(6)
C20 C15 C16 C17 -3.0(7)
C14 C15 C16 C17 -179.7(5)
C20 C15 C16 O5 177.1(4)
C14 C15 C16 O5 0.4(7)
O5 C16 C17 C18 -177.8(5)
C15 C16 C17 C18 2.3(8)
C16 C17 C18 O6 -178.0(4)
C16 C17 C18 C19 0.6(7)
O6 C18 C19 C20 176.0(4)
C17 C18 C19 C20 -2.4(7)
O6 C18 C19 C21 -4.1(7)
C17 C18 C19 C21 177.5(4)
C18 C19 C20 C15 1.6(7)
C21 C19 C20 C15 -178.3(4)
C16 C15 C20 C19 1.1(7)
C14 C15 C20 C19 177.7(4)
C18 C19 C21 C45 -161.8(4)
C20 C19 C21 C45 18.1(6)
C18 C19 C21 C22 72.4(6)
C20 C19 C21 C22 -107.6(6)
C19 C21 C22 C23 -114.0(6)
C45 C21 C22 C23 118.0(6)
C19 C21 C22 C27 68.8(7)
C45 C21 C22 C27 -59.2(6)
C27 C22 C23 O7 -173.7(5)
C21 C22 C23 O7 9.1(8)
C27 C22 C23 C24 3.5(8)
C21 C22 C23 C24 -173.7(5)
O7 C23 C24 C25 176.7(5)
C22 C23 C24 C25 -0.4(9)
C23 C24 C25 O8 176.6(5)
C23 C24 C25 C26 -2.7(8)
O8 C25 C26 C27 -176.8(5)
C24 C25 C26 C27 2.5(8)
O8 C25 C26 C28 -2.4(8)
C24 C25 C26 C28 176.9(5)
C25 C26 C27 C22 0.7(8)
C28 C26 C27 C22 -173.8(5)
C23 C22 C27 C26 -3.7(8)
C21 C22 C27 C26 173.6(5)
C25 C26 C28 C1 123.5(6)
C27 C26 C28 C1 -62.2(7)
C25 C26 C28 C53 -110.4(6)
C27 C26 C28 C53 63.8(6)
C6 C1 C28 C26 102.6(6)
C2 C1 C28 C26 -77.4(6)
C6 C1 C28 C53 -21.9(6)
C2 C1 C28 C53 158.1(4)
C8 C7 C29 C30 -59.1(5)
C5 C7 C29 C30 174.1(4)
C7 C29 C30 C31 -63.6(6)
C36 N1 C31 C30 -91.8(7)
C32 N1 C31 C30 86.3(6)
C29 C30 C31 N1 -174.3(5)
C36 N1 C32 C33 1.9(10)
C31 N1 C32 C33 -176.1(6)
N1 C32 C33 C34 -2.1(11)
C32 C33 C34 C35 1.1(12)
C33 C34 C35 C36 0.0(12)
C32 N1 C36 C35 -0.8(9)
C31 N1 C36 C35 177.3(6)
C34 C35 C36 N1 -0.2(11)
C15 C14 C37 C38 -172.2(4)
C12 C14 C37 C38 60.6(6)
C14 C37 C38 C39 75.0(7)
C44 N2 C39 C38 -60.2(8)
C40 N2 C39 C38 118.7(7)
C37 C38 C39 N2 -173.0(6)
C44 N2 C40 C41 -0.4(10)
C39 N2 C40 C41 -179.3(6)
N2 C40 C41 C42 -0.2(11)
C40 C41 C42 C43 1.0(11)
C41 C42 C43 C44 -1.1(10)
C42 C43 C44 N2 0.5(9)
C40 N2 C44 C43 0.3(9)
C39 N2 C44 C43 179.1(6)
C19 C21 C45 C46 173.2(4)
C22 C21 C45 C46 -61.0(5)
C21 C45 C46 C47 -179.4(5)
C45 C46 C47 N3 -179.4(6)
C52 N3 C47 C46 97.2(10)
C48 N3 C47 C46 -79.2(11)
C52 N3 C48 C49 4(2)
C47 N3 C48 C49 -179.1(15)
N3 C48 C49 C50 -1(3)
C48 C49 C50 C51 -2(3)
C49 C50 C51 C52 2(2)
C50 C51 C52 N3 1.7(16)
C48 N3 C52 C51 -4.6(14)
C47 N3 C52 C51 178.9(9)
C26 C28 C53 C54 53.4(5)
C1 C28 C53 C54 178.1(4)
C28 C53 C54 C55 67.2(6)
C60 N4 C55 C54 -63.4(8)
C56 N4 C55 C54 114.5(7)
C53 C54 C55 N4 -167.1(5)
C60 N4 C56 C57 0.3(11)
C55 N4 C56 C57 -177.6(7)
N4 C56 C57 C58 0.8(12)
C56 C57 C58 C59 -2.6(12)
C57 C58 C59 C60 3.3(12)
C56 N4 C60 C59 0.3(12)
C55 N4 C60 C59 178.2(7)
C58 C59 C60 N4 -2.1(13)
C66 C61 C62 O9 -178.3(8)
C88 C61 C62 O9 3.0(12)
C66 C61 C62 C63 -0.2(12)
C88 C61 C62 C63 -179.0(8)
O9 C62 C63 C64 179.0(8)
C61 C62 C63 C64 0.9(14)
C62 C63 C64 O10 178.9(8)
C62 C63 C64 C65 -0.3(13)
O10 C64 C65 C66 179.8(6)
C63 C64 C65 C66 -1.1(10)
O10 C64 C65 C67 -3.3(9)
C63 C64 C65 C67 175.8(7)
C62 C61 C66 C65 -1.3(11)
C88 C61 C66 C65 177.4(6)
C64 C65 C66 C61 1.9(10)
C67 C65 C66 C61 -174.9(6)
C64 C65 C67 C68 136.7(6)
C66 C65 C67 C68 -46.6(8)
C64 C65 C67 C89 -93.6(7)
C66 C65 C67 C89 83.0(7)
C65 C67 C68 C69 -94.6(6)
C89 C67 C68 C69 136.2(5)
C65 C67 C68 C73 90.7(6)
C89 C67 C68 C73 -38.5(7)
C73 C68 C69 O11 -179.5(5)
C67 C68 C69 O11 5.5(8)
C73 C68 C69 C70 -0.5(8)
C67 C68 C69 C70 -175.5(5)
O11 C69 C70 C71 -179.7(5)
C68 C69 C70 C71 1.4(9)
C69 C70 C71 O12 177.5(5)
C69 C70 C71 C72 -1.7(8)
C70 C71 C72 C73 1.1(8)
O12 C71 C72 C73 -177.9(5)
C70 C71 C72 C74 -179.6(5)
O12 C71 C72 C74 1.3(7)
C71 C72 C73 C68 -0.3(7)
C74 C72 C73 C68 -179.5(5)
C69 C68 C73 C72 0.0(7)
C67 C68 C73 C72 174.8(5)
C73 C72 C74 C75 -106.6(6)
C71 C72 C74 C75 74.1(7)
C73 C72 C74 C97 18.6(7)
C71 C72 C74 C97 -160.6(5)
C72 C74 C75 C76 -111.6(7)
C97 C74 C75 C76 121.9(7)
C72 C74 C75 C80 71.6(8)
C97 C74 C75 C80 -54.9(7)
C80 C75 C76 O13 -177.1(6)
C74 C75 C76 O13 6.0(10)
C80 C75 C76 C77 1.7(10)
C74 C75 C76 C77 -175.2(7)
O13 C76 C77 C78 178.9(7)
C75 C76 C77 C78 0.2(11)
C76 C77 C78 C79 -2.1(11)
C76 C77 C78 O14 176.5(7)
O14 C78 C79 C80 -176.5(6)
C77 C78 C79 C80 2.1(10)
O14 C78 C79 C81 -0.8(10)
C77 C78 C79 C81 177.8(6)
C78 C79 C80 C75 -0.1(10)
C81 C79 C80 C75 -175.9(6)
C76 C75 C80 C79 -1.7(10)
C74 C75 C80 C79 175.3(6)
C78 C79 C81 C82 123.5(7)
C80 C79 C81 C82 -60.9(8)
C78 C79 C81 C105 -110.1(7)
C80 C79 C81 C105 65.5(7)
C79 C81 C82 C87 102.7(7)
C105 C81 C82 C87 -21.0(8)
C79 C81 C82 C83 -76.4(7)
C105 C81 C82 C83 159.9(5)
C87 C82 C83 O15 -176.7(5)
C81 C82 C83 O15 2.5(8)
C87 C82 C83 C84 1.4(9)
C81 C82 C83 C84 -179.4(6)
O15 C83 C84 C85 176.1(6)
C82 C83 C84 C85 -1.9(9)
C83 C84 C85 O16 -178.2(6)
C83 C84 C85 C86 0.1(9)
O16 C85 C86 C87 -179.6(5)
C84 C85 C86 C87 2.1(9)
O16 C85 C86 C88 -3.2(8)
C84 C85 C86 C88 178.5(6)
C83 C82 C87 C86 0.9(8)
C81 C82 C87 C86 -178.2(5)
C85 C86 C87 C82 -2.7(9)
C88 C86 C87 C82 -178.9(5)
C85 C86 C88 C61 73.8(7)
C87 C86 C88 C61 -110.0(7)
C85 C86 C88 C113 -159.9(5)
C87 C86 C88 C113 16.4(7)
C66 C61 C88 C86 53.5(9)
C62 C61 C88 C86 -127.9(7)
C66 C61 C88 C113 -73.9(9)
C62 C61 C88 C113 104.7(8)
C65 C67 C89 C90 74.0(6)
C68 C67 C89 C90 -155.4(5)
C67 C89 C90 C91 174.3(6)
C96 N5 C91 C90 74.9(8)
C92 N5 C91 C90 -100.0(7)
C89 C90 C91 N5 -177.1(6)
C96 N5 C92 C93 0.4(8)
C91 N5 C92 C93 175.2(6)
N5 C92 C93 C94 -0.7(9)
C92 C93 C94 C95 1.0(10)
C93 C94 C95 C96 -1.0(10)
C94 C95 C96 N5 0.8(10)
C92 N5 C96 C95 -0.5(9)
C91 N5 C96 C95 -175.4(6)
C75 C74 C97 C98A -55.0(7)
C72 C74 C97 C98A 179.7(5)
C75 C74 C97 C98 -55.0(7)
C72 C74 C97 C98 179.7(5)
C74 C97 C98 C99 -68.7(9)
C97 C98 C99 N6 149.1(7)
C98 C99 N6 C100 107.5(9)
C98 C99 N6 C104 -60.5(14)
C104 N6 C100 C101 0.0
C99 N6 C100 C101 -170.2(8)
N6 C100 C101 C102 0.0
C100 C101 C102 C103 0.0
C101 C102 C103 C104 0.0
C102 C103 C104 N6 0.0
C100 N6 C104 C103 0.0
C99 N6 C104 C103 166.6(11)
C74 C97 C98A C99B -44.7(9)
C97 C98A C99B N6B -141.7(8)
C98A C99B N6B C10B -111.6(10)
C98A C99B N6B C14B 79.6(19)
C14B N6B C10B C11B 0.0
C99B N6B C10B C11B -172.8(11)
N6B C10B C11B C12B 0.0
C10B C11B C12B C13B 0.0
C11B C12B C13B C14B 0.0
C12B C13B C14B N6B 0.0
C10B N6B C14B C13B 0.0
C99B N6B C14B C13B 167.1(19)
C82 C81 C105 C106 -174.8(6)
C79 C81 C105 C106 61.4(8)
C81 C105 C106 C17A 61.3(13)
C81 C105 C106 C107 61.3(13)
C81 C105 C106 N7A 82(6)
C105 C106 C107 N7 -163.9(11)
C106 C107 N7 C108 104.7(14)
C106 C107 N7 C112 -75.6(17)
C112 N7 C108 C109 0.0
C107 N7 C108 C109 179.7(12)
N7 C108 C109 C110 0.0
C108 C109 C110 C111 0.0
C109 C110 C111 C112 0.0
C110 C111 C112 N7 0.0
C108 N7 C112 C111 0.0
C107 N7 C112 C111 -179.7(12)
C105 C106 C17A N7A 174.5(14)
C106 C17A N7A C18A 106.4(12)
C106 C17A N7A C22A -113.0(19)
C22A N7A C18A C19A 0.0
C17A N7A C18A C19A 148.8(18)
C106 N7A C18A C19A -168.8(15)
N7A C18A C19A C20A 0.0
C18A C19A C20A C21A 0.0
C19A C20A C21A C22A 0.0
C20A C21A C22A N7A 0.0
C18A N7A C22A C21A 0.0
C17A N7A C22A C21A -133(2)
C106 N7A C22A C21A 165(2)
C86 C88 C113 C114 175.6(5)
C61 C88 C113 C114 -56.8(7)
C88 C113 C114 C115 -60.8(10)
C88 C113 C114 C15B -79.8(12)
C113 C114 C115 N8 175.9(9)
C114 C115 N8 C116 68.7(12)
C114 C115 N8 C120 -107.8(10)
C120 N8 C116 C117 0.0
C115 N8 C116 C117 -176.4(9)
N8 C116 C117 C118 0.0
C116 C117 C118 C119 0.0
C117 C118 C119 C120 0.0
C118 C119 C120 N8 0.0
C116 N8 C120 C119 0.0
C115 N8 C120 C119 176.5(8)
C113 C114 C15B N8B -176.8(12)
C114 C15B N8B C16B 95.4(15)
C114 C15B N8B C20B -83.2(16)
C20B N8B C16B C17B 0.0
C15B N8B C16B C17B -178.7(13)
N8B C16B C17B C18B 0.0
C16B C17B C18B C19B 0.0
C17B C18B C19B C20B 0.0
C18B C19B C20B N8B 0.0
C16B N8B C20B C19B 0.0
C15B N8B C20B C19B 178.6(14)
